data_7715883
loop_
_publ_author_name
'Dai, Ru-Dan'
'Xie, Zhen-Lang'
'Liu, Cheng'
'Xin, Dong'
'Zhou, Zhao-Hui'

_publ_section_title
;
 Crown ether-like octanuclear molybdenum(V) clusters for cation binding
 and gas adsorption.
;
_journal_issue 21
_journal_name_full 'Dalton transactions (Cambridge, England : 2003)'
_journal_page_first 8980
_journal_page_last 8987
_journal_paper_doi 10.1039/d4dt00825a
_journal_volume 53
_journal_year 2024
_chemical_formula_moiety 'C12 H16 K4 Mo8 N12 O26.875, 7[H2O]'
_chemical_formula_sum 'C24 H33.82 K8 Mo16 N24 O53.85'
_chemical_formula_weight 3367.93
_space_group_crystal_system monoclinic
_space_group_IT_number 14
_space_group_name_Hall '-P 2yn'
_space_group_name_H-M_alt 'P 1 21/n 1'
_atom_sites_solution_hydrogens mixed
_atom_sites_solution_primary dual
_audit_creation_date 2024-03-17
_audit_creation_method
;
Olex2 1.3
(compiled 2020.06.28 svn.raecde09e for OlexSys, GUI svn.r6132)
;
_audit_update_record
;
2024-03-17 deposited with the CCDC.	2024-04-29 downloaded from the CCDC.
;
_cell_angle_alpha 90
_cell_angle_beta 96.3970(10)
_cell_angle_gamma 90
_cell_formula_units_Z 4
_cell_length_a 15.36410(10)
_cell_length_b 24.4988(2)
_cell_length_c 25.6724(2)
_cell_measurement_reflns_used 41013
_cell_measurement_temperature 100.00(10)
_cell_measurement_theta_max 77.3760
_cell_measurement_theta_min 3.2070
_cell_volume 9602.98(13)
_computing_cell_refinement 'CrysAlisPro 1.171.42.72a (Rigaku OD, 2022)'
_computing_data_collection 'CrysAlisPro 1.171.42.72a (Rigaku OD, 2022)'
_computing_data_reduction 'CrysAlisPro 1.171.42.72a (Rigaku OD, 2022)'
_computing_molecular_graphics 'Olex2 1.3 (Dolomanov et al., 2009)'
_computing_publication_material 'Olex2 1.3 (Dolomanov et al., 2009)'
_computing_structure_refinement 'SHELXL 2018/3 (Sheldrick, 2015)'
_computing_structure_solution 'SHELXT 2018/2 (Sheldrick, 2018)'
_diffrn_ambient_environment N~2~
_diffrn_ambient_temperature 100.00(10)
_diffrn_detector 'Hybrid Pixel Array Detector'
_diffrn_detector_area_resol_mean 10.0000
_diffrn_detector_type HyPix
_diffrn_measured_fraction_theta_full 0.998
_diffrn_measured_fraction_theta_max 0.952
_diffrn_measurement_details
;
List of Runs (angles in degrees, time in seconds):

  # Type    Start    End  Width  t~exp~   \w     \q     \k     \f   Frames
#--------------------------------------------------------------------------
  1  \w    -97.00 -70.00   0.50    4.20    --  -41.99 139.00 -60.00   54
  2  \w   -115.00 -74.00   0.50    4.20    --  -41.99-131.00  54.00   82
  3  \w   -101.00 -75.00   0.50    4.20    --  -41.99-139.00-120.00   52
  4  \w     49.00 104.00   0.50    4.20    --   41.99-139.00-120.00  110
  5  \w   -132.00 -62.00   0.50   16.00    --  -96.00-139.00-120.00  140
  6  \w    -84.00 -59.00   0.50   16.00    --  -96.00 131.00 124.00   50
  7  \w     48.00  83.00   0.50   16.00    --  114.53-131.00  54.00   70
  8  \w     94.00 120.00   0.50   16.00    --  114.53 139.00 -60.00   52
  9  \w     50.00 126.00   0.50   16.00    --  114.53-139.00-120.00  152
 10  \w     94.00 121.00   0.50   16.00    --  114.53-131.00  54.00   54
 11  \w    -36.00  29.00   0.50    4.20    --  -41.99  38.00  60.00  130
 12  \w    -27.00  40.00   0.50    4.20    --  -41.99  19.00 -30.00  134
 13  \w    -24.00   1.00   0.50    4.20    --  -41.99  19.00 120.00   50
 14  \w     43.00  68.00   0.50    4.20    --   41.99-131.00  54.00   50
 15  \w   -172.00 -79.00   0.50   16.00    --  -96.00 -45.00  90.00  186
 16  \w    -48.00 -19.00   0.50   16.00    --  -96.00  45.00 -60.00   58
 17  \w    -51.00 -20.00   0.50   16.00    --  -96.00  45.00-120.00   62
 18  \w    -55.00 -29.00   0.50   16.00    --  -96.00  61.00 -30.00   52
 19  \w    -68.00 -23.00   0.50   16.00    --  -96.00 125.00-150.00   90
 20  \w    -51.00 -26.00   0.50   16.00    --  -96.00  45.00 -30.00   50
 21  \w     42.00  68.00   0.50   16.00    --  114.53 -61.00-120.00   52
 22  \w     93.00 169.00   0.50   16.00    --  114.53 125.00-180.00  152
 23  \w     42.00  70.00   0.50   16.00    --  114.53 -61.00  90.00   56
 24  \w     43.00  68.00   0.50   16.00    --  114.53 -61.00-180.00   50
 25  \w     95.00 178.00   0.50   16.00    --  114.53 125.00  90.00  166
 26  \w     77.00 103.00   0.50   16.00    --  114.53 -77.00-150.00   52
 27  \w     69.00  94.00   0.50   16.00    --  114.53 -95.00  60.00   50
 28  \w     48.00 116.00   0.50   16.00    --  114.53-125.00 -90.00  136
 29  \w     59.00  84.00   0.50   16.00    --  114.53 -77.00-180.00   50
 30  \w     46.00  71.00   0.50   16.00    --  114.53 -77.00-150.00   50
;
_diffrn_measurement_device 'four-circle diffractometer'
_diffrn_measurement_device_type 'XtaLAB Synergy, Dualflex, HyPix'
_diffrn_measurement_method '\w scans'
_diffrn_orient_matrix_type 'CrysAlisPro convention (1999,Acta A55,543-557)'
_diffrn_orient_matrix_UB_11 0.0820282000
_diffrn_orient_matrix_UB_12 0.0005398000
_diffrn_orient_matrix_UB_13 0.0404348000
_diffrn_orient_matrix_UB_21 -0.0023562000
_diffrn_orient_matrix_UB_22 0.0628494000
_diffrn_orient_matrix_UB_23 0.0009757000
_diffrn_orient_matrix_UB_31 -0.0586763000
_diffrn_orient_matrix_UB_32 -0.0018046000
_diffrn_orient_matrix_UB_33 0.0448626000
_diffrn_radiation_monochromator mirror
_diffrn_radiation_probe x-ray
_diffrn_radiation_type 'Cu K\a'
_diffrn_radiation_wavelength 1.54184
_diffrn_reflns_av_R_equivalents 0.0264
_diffrn_reflns_av_unetI/netI 0.0211
_diffrn_reflns_Laue_measured_fraction_full 0.998
_diffrn_reflns_Laue_measured_fraction_max 0.952
_diffrn_reflns_limit_h_max 18
_diffrn_reflns_limit_h_min -19
_diffrn_reflns_limit_k_max 28
_diffrn_reflns_limit_k_min -29
_diffrn_reflns_limit_l_max 32
_diffrn_reflns_limit_l_min -24
_diffrn_reflns_number 65412
_diffrn_reflns_point_group_measured_fraction_full 0.998
_diffrn_reflns_point_group_measured_fraction_max 0.952
_diffrn_reflns_theta_full 67.684
_diffrn_reflns_theta_max 77.776
_diffrn_reflns_theta_min 2.500
_diffrn_source 'micro-focus sealed X-ray tube'
_diffrn_source_type 'PhotonJet (Cu) X-ray Source'
_exptl_absorpt_coefficient_mu 20.473
_exptl_absorpt_correction_T_max 1.00000
_exptl_absorpt_correction_T_min 0.34223
_exptl_absorpt_correction_type multi-scan
_exptl_absorpt_process_details
;
CrysAlisPro 1.171.42.72a (Rigaku Oxford Diffraction, 2022)
Empirical absorption correction using spherical harmonics,
implemented in SCALE3 ABSPACK scaling algorithm.
;
_exptl_crystal_colour orange
_exptl_crystal_colour_primary orange
_exptl_crystal_density_diffrn 2.330
_exptl_crystal_description block
_exptl_crystal_F_000 6402
_exptl_crystal_size_max 0.15
_exptl_crystal_size_mid 0.15
_exptl_crystal_size_min 0.1
_refine_diff_density_max 3.433
_refine_diff_density_min -2.570
_refine_diff_density_rms 0.182
_refine_ls_extinction_method none
_refine_ls_goodness_of_fit_ref 1.013
_refine_ls_hydrogen_treatment constr
_refine_ls_matrix_type full
_refine_ls_number_parameters 1229
_refine_ls_number_reflns 19500
_refine_ls_number_restraints 103
_refine_ls_restrained_S_all 1.024
_refine_ls_R_factor_all 0.0481
_refine_ls_R_factor_gt 0.0441
_refine_ls_shift/su_max 0.002
_refine_ls_shift/su_mean 0.000
_refine_ls_structure_factor_coef Fsqd
_refine_ls_weighting_details 'w=1/[\s^2^(Fo^2^)+(0.0562P)^2^+105.5086P] where P=(Fo^2^+2Fc^2^)/3'
_refine_ls_weighting_scheme calc
_refine_ls_wR_factor_gt 0.1160
_refine_ls_wR_factor_ref 0.1195
_reflns_Friedel_coverage 0.000
_reflns_number_gt 17701
_reflns_number_total 19500
_reflns_threshold_expression 'I > 2\s(I)'
_cod_data_source_file d4dt00825a2.cif
_cod_data_source_block exp_13205_auto
_cod_depositor_comments 'Adding full bibliography for 7715883--7715885.cif.'
_cod_database_code 7715883
_shelx_shelxl_version_number 2018/3
_chemical_oxdiff_formula 'C H O N Mo K'
_shelx_space_group_comment
;
The symmetry employed for this shelxl refinement is uniquely defined
by the following loop, which should always be used as a source of
symmetry information in preference to the above space-group names.
They are only intended as comments.
;
_shelx_estimated_absorpt_t_max 0.234
_shelx_estimated_absorpt_t_min 0.149
_reflns_odcompleteness_completeness 99.73
_reflns_odcompleteness_iscentric 1
_reflns_odcompleteness_theta 68.13
_olex2_refinement_description
;
1. Fixed Uiso
 At 1.2 times of:
  All C(H) groups, All N(H,H) groups
 At 1.5 times of:
  All O(H,H) groups
2. Restrained distances
 K5-H5A \\sim K5-H5B
 with sigma of 0.02
 K15-O01M \\sim K7-O01M
 with sigma of 0.02
3. Rigid bond restraints
 K4B
 with sigma for 1-2 distances of 0.01 and sigma for 1-3 distances of 0.02
4. Uiso/Uaniso restraints and constraints
O7 \\sim O3 \\sim O5 \\sim O9: within 2A with sigma of 0.001 and sigma for
terminal atoms of 0.002 within 2A
O5A: within 2A with sigma of 0.01 and sigma for terminal atoms of 0.02 within 2A
K7 \\sim K15: within 2A with sigma of 0.01 and sigma for terminal atoms of 0.02
within 2A
O01O \\sim K4B: within 2A with sigma of 0.01 and sigma for terminal atoms of
0.02 within 2A
K4A \\sim K4B: within 2A with sigma of 0.01 and sigma for terminal atoms of
0.02 within 2A
O4 \\sim O6: within 2A with sigma of 0.01 and sigma for terminal atoms of 0.02
within 2A
O5A \\sim O18: within 2A with sigma of 0.01 and sigma for terminal atoms of
0.02 within 2A
K5 \\sim K19: within 2A with sigma of 0.01 and sigma for terminal atoms of 0.02
within 2A
Uanis(O3) \\sim Ueq: with sigma of 0.001 and sigma for terminal atoms of 0.002
Uanis(K4B) \\sim Ueq: with sigma of 0.001 and sigma for terminal atoms of 0.002
Uanis(O2) \\sim Ueq: with sigma of 0.01 and sigma for terminal atoms of 0.02
5. Rigid body (RIGU) restrains
 O5A, K6
 with sigma for 1-2 distances of 0.01 and sigma for 1-3 distances of 0.02
 O5A, O18, K6
 with sigma for 1-2 distances of 0.01 and sigma for 1-3 distances of 0.02
 O01M, K15
 with sigma for 1-2 distances of 0.01 and sigma for 1-3 distances of 0.02
 K7, O01M
 with sigma for 1-2 distances of 0.01 and sigma for 1-3 distances of 0.02
 K4A, K4B, O01O
 with sigma for 1-2 distances of 0.01 and sigma for 1-3 distances of 0.02
 O4, O6, K6
 with sigma for 1-2 distances of 0.01 and sigma for 1-3 distances of 0.02
 O01W, K19, K5
 with sigma for 1-2 distances of 0.01 and sigma for 1-3 distances of 0.02
6. Others
 Sof(K1)=Sof(O4)=1-FVAR(1)
 Sof(K2)=Sof(O3)=Sof(O6)=Sof(O18)=FVAR(1)
 Sof(K4B)=1-FVAR(2)
 Sof(K4A)=Sof(O5A)=Sof(O5)=Sof(H5A)=Sof(H5B)=FVAR(2)
 Sof(O7)=Sof(H7A)=Sof(H7B)=FVAR(3)
 Fixed Sof: K3(0.5) O2(0.5) K5(0.75) K7(0.8) K6(0.5) K15(0.2) K19(0.25)
7.a Riding coordinates:
 O5(H5A,H5B), O7(H7A,H7B)
7.b Aromatic/amide H refined with riding coordinates:
 C02U(H02U), C02X(H02X), C030(H030), C032(H032), C033(H033), C034(H034),
 C035(H035), C038(H038), C03A(H03E), C03D(H03H), C03F(H03I), C03H(H03J),
 C03J(H03K), C03L(H03L), C03M(H03M), C03N(H03N)
7.c X=CH2 refined with riding coordinates:
 N02N(H02A,H02B), N02O(H02C,H02D), N02R(H02E,H02F), N02T(H02G,H02H), N02W(H02I,
 H02J), N031(H03A,H03B), N037(H03C,H03D), N03C(H03F,H03G)
;
_smtbx_masks_void_probe_radius 1.2
_smtbx_masks_void_truncation_radius 1.2
_olex2_submission_special_instructions 'No special instructions were received'
_oxdiff_exptl_absorpt_empirical_details
;
Empirical correction (ABSPACK) includes:
- Absorption correction using spherical harmonics
- Frame scaling
;
_oxdiff_exptl_absorpt_empirical_full_max 2.140
_oxdiff_exptl_absorpt_empirical_full_min 0.701

loop_
_space_group_symop_operation_xyz
'x, y, z'
'-x+1/2, y+1/2, -z+1/2'
'-x, -y, -z'
'x-1/2, -y-1/2, z-1/2'

loop_
_atom_site_label
_atom_site_type_symbol
_atom_site_fract_x
_atom_site_fract_y
_atom_site_fract_z
_atom_site_U_iso_or_equiv
_atom_site_adp_type
_atom_site_occupancy
_atom_site_site_symmetry_order
_atom_site_calc_flag
_atom_site_refinement_flags_posn
_atom_site_refinement_flags_adp
_atom_site_refinement_flags_occupancy
_atom_site_disorder_assembly
_atom_site_disorder_group
Mo01 Mo 0.19329(3) 0.34300(2) 0.28137(2) 0.02454(10) Uani 1 1 d . . . . .
Mo02 Mo 0.25044(3) 0.36782(2) 0.00975(2) 0.02506(11) Uani 1 1 d . . . . .
Mo03 Mo 0.45548(3) 0.20116(2) 0.20901(2) 0.02472(11) Uani 1 1 d . . . . .
Mo04 Mo 0.15859(3) 0.15445(2) -0.03088(2) 0.02607(11) Uani 1 1 d . . . . .
Mo05 Mo 0.36259(3) 0.09094(2) 0.14678(2) 0.02527(11) Uani 1 1 d . . . . .
Mo06 Mo 0.15859(3) 0.25715(2) -0.05091(2) 0.02611(11) Uani 1 1 d . . . . .
Mo07 Mo 0.12097(3) 0.40438(2) 0.20853(2) 0.02569(11) Uani 1 1 d . . . . .
Mo08 Mo 0.45323(3) 0.30353(2) 0.18791(2) 0.02663(11) Uani 1 1 d . . . . .
Mo09 Mo 0.35412(3) 0.38463(2) 0.09328(2) 0.02644(11) Uani 1 1 d . . . . .
Mo0A Mo 0.25486(3) 0.07337(2) 0.06496(2) 0.02625(11) Uani 1 1 d . . . . .
Mo0B Mo 0.19766(3) 0.20945(2) 0.30677(2) 0.02732(11) Uani 1 1 d . . . . .
Mo0C Mo 0.12322(3) 0.12640(2) 0.26039(2) 0.02776(11) Uani 1 1 d . . . . .
Mo0D Mo -0.00976(3) 0.38496(2) 0.09608(2) 0.02824(11) Uani 1 1 d . . . . .
Mo0E Mo -0.08511(3) 0.30142(2) 0.05048(2) 0.03036(12) Uani 1 1 d . . . . .
Mo0F Mo -0.01329(3) 0.10390(2) 0.14990(2) 0.02994(12) Uani 1 1 d . . . . .
Mo0G Mo -0.08877(3) 0.16615(2) 0.07765(2) 0.03070(12) Uani 1 1 d . . . . .
K00H K 0.26586(9) 0.23210(6) 0.09327(5) 0.0281(3) Uani 1 1 d . . . . .
K00I K 0.09585(9) 0.25117(6) 0.16356(5) 0.0284(3) Uani 1 1 d . . . . .
K00J K 0.30853(11) 0.49258(7) 0.30100(7) 0.0438(4) Uani 1 1 d . . . . .
O00R O 0.1176(3) 0.40758(19) 0.12612(16) 0.0280(9) Uani 1 1 d . . . . .
O00S O 0.2437(3) 0.11836(19) 0.12660(16) 0.0275(9) Uani 1 1 d . . . . .
O00T O 0.2016(3) 0.34289(18) 0.20575(16) 0.0254(9) Uani 1 1 d . . . . .
O00U O 0.1131(3) 0.27117(18) 0.26841(15) 0.0256(9) Uani 1 1 d . . . . .
O00V O 0.3616(3) 0.13938(18) 0.21546(16) 0.0271(9) Uani 1 1 d . . . . .
O00W O 0.2382(3) 0.35013(19) 0.08289(16) 0.0266(9) Uani 1 1 d . . . . .
O00X O 0.0177(3) 0.35027(18) 0.17425(16) 0.0261(9) Uani 1 1 d . . . . .
O00Y O 0.2763(3) 0.14706(18) 0.02260(16) 0.0255(9) Uani 1 1 d . . . . .
O00Z O 0.4080(3) 0.17200(18) 0.13001(16) 0.0253(9) Uani 1 1 d . . . . .
O010 O 0.3570(3) 0.36499(18) 0.17324(17) 0.0274(9) Uani 1 1 d . . . . .
O011 O 0.1241(3) 0.21710(19) 0.00953(16) 0.0263(9) Uani 1 1 d . . . . .
O012 O 0.3582(3) 0.25356(18) 0.19980(16) 0.0260(9) Uani 1 1 d . . . . .
O013 O 0.1160(3) 0.09184(19) 0.18440(17) 0.0304(10) Uani 1 1 d . . . . .
O014 O 0.2747(3) 0.28105(18) -0.00134(16) 0.0253(9) Uani 1 1 d . . . . .
O015 O 0.3762(3) 0.37871(19) 0.02010(17) 0.0293(9) Uani 1 1 d . . . . .
O016 O 0.0357(3) 0.15306(19) 0.10106(17) 0.0287(9) Uani 1 1 d . . . . .
O017 O 0.0189(3) 0.16626(18) 0.21034(16) 0.0273(9) Uani 1 1 d . . . . .
O018 O 0.2049(3) 0.17963(18) 0.23663(16) 0.0262(9) Uani 1 1 d . . . . .
O019 O 0.2769(3) 0.27416(19) 0.28615(16) 0.0274(9) Uani 1 1 d . . . . .
O01A O 0.0389(3) 0.3173(2) 0.07011(16) 0.0292(9) Uani 1 1 d . . . . .
O01B O 0.3819(3) 0.06724(19) 0.07619(17) 0.0289(9) Uani 1 1 d . . . . .
O01C O 0.0860(3) 0.38568(19) 0.27690(16) 0.0293(9) Uani 1 1 d . . . . .
O01D O 0.4042(3) 0.30130(18) 0.10530(17) 0.0272(9) Uani 1 1 d . . . . .
O01E O 0.2266(3) 0.1971(2) -0.07619(17) 0.0306(10) Uani 1 1 d . . . . .
O01F O 0.1297(3) 0.32887(19) -0.01096(17) 0.0286(9) Uani 1 1 d . . . . .
O01G O 0.5366(3) 0.24660(19) 0.17470(18) 0.0298(9) Uani 1 1 d . . . . .
O01H O -0.0689(3) 0.2451(2) 0.11805(16) 0.0292(9) Uani 1 1 d . . . . .
O01I O -0.1286(3) 0.3565(2) 0.09618(17) 0.0337(10) Uani 1 1 d . . . . .
O01J O -0.0476(3) 0.2243(2) 0.02439(16) 0.0286(9) Uani 1 1 d . . . . .
O01K O 0.1318(3) 0.10422(19) 0.03267(16) 0.0279(9) Uani 1 1 d . . . . .
O01M O 0.2077(3) 0.4316(2) 0.00068(18) 0.0336(10) Uani 1 1 d D . . . .
O01N O -0.1305(3) 0.1360(2) 0.14106(18) 0.0356(11) Uani 1 1 d . . . . .
O01O O 0.1850(3) 0.4610(2) 0.21842(18) 0.0351(10) Uani 1 1 d . . . . .
O01P O 0.2158(3) 0.0112(2) 0.08113(18) 0.0347(10) Uani 1 1 d . . . . .
N01R N 0.2611(4) 0.3594(2) -0.0737(2) 0.0281(11) Uani 1 1 d . . . . .
O01S O 0.4921(3) 0.2034(2) 0.27395(18) 0.0337(10) Uani 1 1 d . . . . .
O01T O 0.3508(3) 0.0323(2) 0.18063(18) 0.0345(10) Uani 1 1 d . . . . .
O01U O 0.0676(3) 0.2600(2) -0.09470(18) 0.0381(11) Uani 1 1 d . . . . .
N01V N 0.5033(4) 0.0890(2) 0.1673(2) 0.0299(11) Uani 1 1 d . . . . .
O01W O 0.2736(3) 0.3852(2) 0.30888(18) 0.0332(10) Uani 1 1 d . . . . .
O01Y O -0.0164(4) 0.4296(2) 0.04510(19) 0.0424(12) Uani 1 1 d . . . . .
O01Z O 0.0915(3) 0.1700(2) 0.31813(18) 0.0355(11) Uani 1 1 d . . . . .
O020 O 0.4901(3) 0.3280(2) 0.2481(2) 0.0369(11) Uani 1 1 d . . . . .
N021 N 0.2177(4) 0.0784(2) -0.0549(2) 0.0300(11) Uani 1 1 d . . . . .
O022 O -0.1175(3) 0.1197(2) 0.03002(19) 0.0431(13) Uani 1 1 d . . . . .
N023 N 0.1728(4) 0.2638(2) 0.3709(2) 0.0307(12) Uani 1 1 d . . . . .
O024 O 0.0659(3) 0.1370(2) -0.06934(19) 0.0387(11) Uani 1 1 d . . . . .
N025 N 0.5396(4) 0.1312(2) 0.1977(2) 0.0280(11) Uani 1 1 d . . . . .
O026 O 0.3357(3) 0.4517(2) 0.10255(19) 0.0370(11) Uani 1 1 d . . . . .
O027 O -0.1084(4) 0.3268(2) -0.01116(18) 0.0417(12) Uani 1 1 d . . . . .
N028 N 0.4932(4) 0.3949(2) 0.1124(2) 0.0316(12) Uani 1 1 d . . . . .
O029 O 0.1878(3) 0.0752(2) 0.2879(2) 0.0390(11) Uani 1 1 d . . . . .
N02A N 0.0078(4) 0.0766(2) 0.2679(2) 0.0336(12) Uani 1 1 d . . . . .
N02B N 0.0050(4) 0.4556(2) 0.1953(2) 0.0319(12) Uani 1 1 d . . . . .
O02C O -0.0227(3) 0.0421(2) 0.1195(2) 0.0407(12) Uani 1 1 d . . . . .
N02D N 0.2555(4) 0.0443(2) -0.0156(2) 0.0306(12) Uani 1 1 d . . . . .
N02E N 0.1655(4) 0.3185(2) 0.3588(2) 0.0295(11) Uani 1 1 d . . . . .
O02F O 0.2783(4) 0.1775(2) 0.3466(2) 0.0454(13) Uani 1 1 d . . . . .
N02G N -0.0444(4) 0.4500(2) 0.1480(2) 0.0297(11) Uani 1 1 d . . . . .
N02H N -0.0458(4) 0.0657(2) 0.2225(2) 0.0348(13) Uani 1 1 d . . . . .
N02I N 0.2228(4) 0.3148(2) -0.0990(2) 0.0311(12) Uani 1 1 d . . . . .
N02J N 0.5344(4) 0.3632(2) 0.1521(2) 0.0335(12) Uani 1 1 d . . . . .
N02L N -0.2138(4) 0.2091(3) 0.0640(2) 0.0414(16) Uani 1 1 d . . . . .
N02M N -0.2116(4) 0.2634(3) 0.0500(2) 0.0365(13) Uani 1 1 d . . . . .
N02N N 0.3357(4) 0.4401(3) -0.0938(2) 0.0375(13) Uani 1 1 d . . . . .
H02A H 0.337454 0.451234 -0.061141 0.045 Uiso 1 1 calc R U . . .
H02B H 0.358725 0.460407 -0.117066 0.045 Uiso 1 1 calc R U . . .
N02O N -0.1638(5) 0.4947(3) 0.0990(2) 0.0463(17) Uani 1 1 d . . . . .
H02C H -0.158799 0.473529 0.071788 0.056 Uiso 1 1 calc R U . . .
H02D H -0.204705 0.519986 0.097259 0.056 Uiso 1 1 calc R U . . .
O02Q O 0.4133(5) 0.4503(3) 0.2365(3) 0.0654(19) Uani 1 1 d . . . . .
N02R N 0.0193(5) 0.0513(3) 0.3572(3) 0.0523(18) Uani 1 1 d . . . . .
H02E H 0.064252 0.073245 0.364811 0.063 Uiso 1 1 calc R U . . .
H02F H -0.000488 0.031579 0.381977 0.063 Uiso 1 1 calc R U . . .
N02T N 0.1301(5) 0.4013(3) 0.3995(3) 0.0527(18) Uani 1 1 d . . . . .
H02G H 0.138439 0.419994 0.371223 0.063 Uiso 1 1 calc R U . . .
H02H H 0.114359 0.418183 0.427209 0.063 Uiso 1 1 calc R U . . .
C02U C 0.2813(5) 0.3662(3) -0.1584(3) 0.0386(16) Uani 1 1 d . . . . .
H02U H 0.298970 0.379011 -0.190548 0.046 Uiso 1 1 calc R U . . .
C02V C 0.2963(4) 0.3905(3) -0.1089(3) 0.0299(13) Uani 1 1 d . . . . .
N02W N 0.5327(5) 0.4606(3) 0.0521(3) 0.057(2) Uani 1 1 d . . . . .
H02I H 0.477324 0.465493 0.040160 0.069 Uiso 1 1 calc R U . . .
H02J H 0.573751 0.479344 0.038757 0.069 Uiso 1 1 calc R U . . .
C02X C 0.2349(5) 0.3192(3) -0.1499(3) 0.0377(16) Uani 1 1 d . . . . .
H02X H 0.214467 0.293662 -0.176349 0.045 Uiso 1 1 calc R U . . .
C02Y C -0.0199(5) 0.0477(3) 0.3064(3) 0.0391(16) Uani 1 1 d . . . . .
C030 C 0.6450(5) 0.0707(3) 0.1897(3) 0.0380(16) Uani 1 1 d . . . . .
H030 H 0.700250 0.052859 0.193358 0.046 Uiso 1 1 calc R U . . .
N031 N 0.5499(5) 0.0051(3) 0.1337(3) 0.0550(19) Uani 1 1 d . . . . .
H03A H 0.496253 -0.001968 0.119553 0.066 Uiso 1 1 calc R U . . .
H03B H 0.592321 -0.018331 0.130036 0.066 Uiso 1 1 calc R U . . .
C032 C 0.1553(4) 0.2581(3) 0.4206(2) 0.0352(15) Uani 1 1 d . . . . .
H032 H 0.156726 0.224462 0.439173 0.042 Uiso 1 1 calc R U . . .
C033 C 0.6370(5) 0.4115(3) 0.1178(4) 0.0455(19) Uani 1 1 d . . . . .
H033 H 0.692219 0.425987 0.111653 0.055 Uiso 1 1 calc R U . . .
C034 C 0.6240(4) 0.1201(3) 0.2110(2) 0.0310(14) Uani 1 1 d . . . . .
H034 H 0.663796 0.142726 0.232148 0.037 Uiso 1 1 calc R U . . .
C035 C -0.0291(5) 0.4961(3) 0.2215(3) 0.0413(17) Uani 1 1 d . . . . .
H035 H -0.008344 0.507559 0.256036 0.050 Uiso 1 1 calc R U . . .
C036 C 0.5677(5) 0.0529(3) 0.1615(3) 0.0357(15) Uani 1 1 d . . . . .
N037 N 0.3079(6) -0.0477(3) -0.0085(3) 0.064(2) Uani 1 1 d . . . . .
H03C H 0.327202 -0.043271 0.024846 0.077 Uiso 1 1 calc R U . . .
H03D H 0.314375 -0.079326 -0.023790 0.077 Uiso 1 1 calc R U . . .
C038 C 0.1349(5) 0.3081(4) 0.4411(3) 0.0413(17) Uani 1 1 d . . . . .
H038 H 0.119692 0.315691 0.475228 0.050 Uiso 1 1 calc R U . . .
C039 C -0.1075(5) 0.4883(3) 0.1443(3) 0.0355(15) Uani 1 1 d . . . . .
C03A C 0.6197(5) 0.3734(3) 0.1547(4) 0.0435(18) Uani 1 1 d . . . . .
H03E H 0.662978 0.356709 0.178884 0.052 Uiso 1 1 calc R U . . .
C03B C 0.1417(5) 0.3450(3) 0.4004(3) 0.0364(15) Uani 1 1 d . . . . .
N03C N -0.3163(6) 0.1482(4) 0.0900(4) 0.068(2) Uani 1 1 d . . . . .
H03F H -0.278469 0.121359 0.089312 0.082 Uiso 1 1 calc R U . . .
H03G H -0.369028 0.141725 0.098971 0.082 Uiso 1 1 calc R U . . .
C03D C 0.2377(6) -0.0034(3) -0.0901(3) 0.0450(19) Uani 1 1 d . . . . .
H03H H 0.238522 -0.032368 -0.114659 0.054 Uiso 1 1 calc R U . . .
C03E C 0.5550(5) 0.4239(3) 0.0915(3) 0.0389(16) Uani 1 1 d . . . . .
C03F C -0.1048(5) 0.0293(3) 0.2339(3) 0.0407(17) Uani 1 1 d . . . . .
H03I H -0.149389 0.014398 0.209342 0.049 Uiso 1 1 calc R U . . .
C03H C 0.2070(5) 0.0491(3) -0.0995(3) 0.0401(17) Uani 1 1 d . . . . .
H03J H 0.181951 0.062511 -0.132541 0.048 Uiso 1 1 calc R U . . .
C03I C 0.2672(5) -0.0047(3) -0.0368(3) 0.0389(16) Uani 1 1 d . . . . .
C03J C -0.3441(5) 0.2458(5) 0.0722(3) 0.057(3) Uani 1 1 d . . . . .
H03K H -0.403167 0.249508 0.079348 0.069 Uiso 1 1 calc R U . . .
C03K C -0.2938(5) 0.1991(4) 0.0775(3) 0.049(2) Uani 1 1 d . . . . .
C03L C -0.0921(5) 0.0162(3) 0.2867(3) 0.0435(18) Uani 1 1 d . . . . .
H03L H -0.124828 -0.008597 0.305334 0.052 Uiso 1 1 calc R U . . .
C03M C -0.2917(5) 0.2863(5) 0.0544(3) 0.053(2) Uani 1 1 d . . . . .
H03M H -0.308233 0.323053 0.046624 0.064 Uiso 1 1 calc R U . . .
C03N C -0.1002(6) 0.5187(3) 0.1901(3) 0.0477(19) Uani 1 1 d . . . . .
H03N H -0.135843 0.548437 0.198384 0.057 Uiso 1 1 calc R U . . .
K1 K 0.4551(3) 0.29804(17) 0.33993(11) 0.0688(13) Uani 0.604(6) 1 d . . P A 2
K2 K 0.4308(3) 0.3421(2) 0.35227(16) 0.0516(16) Uani 0.396(6) 1 d . . P A 1
K3 K 0.4414(2) 0.17295(16) 0.38153(13) 0.0458(8) Uani 0.5 1 d . . P A .
K4B K 0.0928(11) 0.5889(6) 0.1796(6) 0.133(4) Uani 0.395(11) 1 d . U P A 2
O2 O 0.4713(9) 0.4257(6) 0.3362(5) 0.070(4) Uani 0.5 1 d . U P A .
K5 K 0.3706(3) 0.40832(16) 0.42548(13) 0.0766(10) Uani 0.75 1 d . U P A 1
K7 K 0.0379(2) 0.44240(19) -0.05124(15) 0.0881(11) Uani 0.8 1 d D U P A 1
K6 K 0.2170(3) 0.51944(14) 0.13614(12) 0.0433(7) Uani 0.5 1 d . . P A .
O1 O 0.3682(4) 0.2909(4) 0.4227(2) 0.082(3) Uani 1 1 d . . . . .
O3 O 0.5131(12) 0.4761(8) 0.4780(8) 0.0379(19) Uani 0.396(6) 1 d . U P A 1
O6 O 0.0998(10) 0.5272(6) 0.0526(5) 0.048(3) Uani 0.396(6) 1 d . U P A 1
K15 K 0.0463(9) 0.4029(6) -0.0731(5) 0.078(3) Uani 0.2 1 d D U P A 2
K4A K 0.1242(3) 0.57614(19) 0.19496(18) 0.0609(13) Uani 0.605(11) 1 d . U P A 1
O5A O 0.2420(9) 0.6067(5) 0.0703(4) 0.064(3) Uani 0.605(11) 1 d . U P A 2
O4 O 0.1233(8) 0.5227(5) 0.1000(4) 0.059(3) Uani 0.604(6) 1 d . U P A 2
O18 O 0.3204(13) 0.6057(7) 0.0801(7) 0.067(5) Uani 0.396(6) 1 d . U P A 1
O5 O 0.5472(6) 0.4728(4) 0.4591(4) 0.0381(19) Uani 0.605(11) 1 d . U P A 2
H5A H 0.532310 0.494487 0.432739 0.057 Uiso 0.605(11) 1 d R U P A 2
H5B H 0.564071 0.442967 0.444749 0.057 Uiso 0.605(11) 1 d R U P A 2
O7 O 0.4906(12) 0.4630(7) 0.4549(8) 0.0379(19) Uani 0.304(15) 1 d . U P B 4
H7A H 0.473637 0.469730 0.485457 0.057 Uiso 0.304(15) 1 d R U P B 4
H7B H 0.499577 0.495000 0.441887 0.057 Uiso 0.304(15) 1 d R U P B 4
O9 O 0.539(10) 0.496(7) 0.490(6) 0.038(2) Uani 0.039(16) 1 d . U . C 3
K19 K 0.4067(14) 0.4339(8) 0.4134(8) 0.135(4) Uani 0.25 1 d . U P A 2

loop_
_atom_site_aniso_label
_atom_site_aniso_U_11
_atom_site_aniso_U_22
_atom_site_aniso_U_33
_atom_site_aniso_U_23
_atom_site_aniso_U_13
_atom_site_aniso_U_12
Mo01 0.0267(2) 0.0308(3) 0.0164(2) -0.00436(18) 0.00382(17) -0.00382(19)
Mo02 0.0254(2) 0.0309(3) 0.0196(2) 0.00150(18) 0.00529(18) 0.00018(19)
Mo03 0.0222(2) 0.0311(3) 0.0203(2) -0.00034(18) 0.00018(17) -0.00123(18)
Mo04 0.0261(2) 0.0359(3) 0.0167(2) -0.00492(19) 0.00406(17) -0.00679(19)
Mo05 0.0261(2) 0.0305(3) 0.0196(2) -0.00001(18) 0.00378(18) -0.00397(19)
Mo06 0.0251(2) 0.0379(3) 0.0156(2) 0.00037(19) 0.00337(17) -0.00264(19)
Mo07 0.0269(2) 0.0318(3) 0.0191(2) -0.00338(18) 0.00586(18) -0.00087(19)
Mo08 0.0215(2) 0.0304(3) 0.0275(2) -0.00215(19) 0.00059(18) -0.00433(18)
Mo09 0.0262(2) 0.0301(3) 0.0232(2) -0.00089(19) 0.00402(18) -0.00375(19)
Mo0A 0.0276(2) 0.0323(3) 0.0192(2) -0.00378(19) 0.00453(18) -0.00748(19)
Mo0B 0.0327(3) 0.0322(3) 0.0171(2) 0.00043(18) 0.00287(18) -0.0029(2)
Mo0C 0.0331(3) 0.0292(3) 0.0222(2) 0.00039(19) 0.00819(19) -0.0043(2)
Mo0D 0.0307(2) 0.0384(3) 0.0163(2) -0.00015(19) 0.00538(18) 0.0054(2)
Mo0E 0.0254(2) 0.0487(3) 0.0169(2) -0.0057(2) 0.00209(18) 0.0023(2)
Mo0F 0.0301(3) 0.0362(3) 0.0250(2) -0.0052(2) 0.0095(2) -0.0125(2)
Mo0G 0.0247(2) 0.0485(3) 0.0196(2) -0.0075(2) 0.00548(18) -0.0127(2)
K00H 0.0266(6) 0.0350(7) 0.0222(6) -0.0007(5) 0.0013(5) -0.0043(5)
K00I 0.0286(6) 0.0350(7) 0.0217(6) -0.0022(5) 0.0029(5) -0.0045(5)
K00J 0.0431(8) 0.0315(8) 0.0580(10) -0.0087(7) 0.0105(7) -0.0003(6)
O00R 0.029(2) 0.036(2) 0.020(2) -0.0013(17) 0.0087(17) -0.0002(18)
O00S 0.026(2) 0.037(2) 0.020(2) -0.0039(18) 0.0059(16) -0.0065(18)
O00T 0.027(2) 0.032(2) 0.0189(19) -0.0027(17) 0.0065(16) -0.0024(17)
O00U 0.031(2) 0.030(2) 0.0163(19) -0.0024(16) 0.0010(16) -0.0045(17)
O00V 0.029(2) 0.033(2) 0.019(2) 0.0004(17) 0.0012(16) -0.0022(18)
O00W 0.025(2) 0.036(2) 0.019(2) -0.0007(17) 0.0037(16) 0.0005(18)
O00X 0.029(2) 0.032(2) 0.0178(19) -0.0020(17) 0.0025(16) -0.0002(18)
O00Y 0.026(2) 0.032(2) 0.0190(19) 0.0004(17) 0.0012(16) -0.0042(17)
O00Z 0.025(2) 0.030(2) 0.020(2) 0.0017(17) 0.0011(16) -0.0051(17)
O010 0.030(2) 0.030(2) 0.023(2) -0.0039(17) 0.0046(17) -0.0022(18)
O011 0.023(2) 0.036(2) 0.020(2) -0.0039(17) 0.0033(16) -0.0042(17)
O012 0.022(2) 0.033(2) 0.023(2) -0.0019(17) 0.0034(16) -0.0023(17)
O013 0.037(2) 0.030(2) 0.025(2) -0.0047(18) 0.0099(19) -0.0078(19)
O014 0.0211(19) 0.034(2) 0.021(2) 0.0010(17) 0.0010(16) -0.0032(17)
O015 0.028(2) 0.036(2) 0.024(2) 0.0017(18) 0.0066(17) -0.0034(18)
O016 0.025(2) 0.039(3) 0.022(2) -0.0061(18) 0.0066(17) -0.0086(18)
O017 0.028(2) 0.034(2) 0.020(2) -0.0010(17) 0.0036(17) -0.0038(18)
O018 0.026(2) 0.031(2) 0.022(2) -0.0002(17) 0.0044(16) -0.0016(17)
O019 0.027(2) 0.034(2) 0.021(2) -0.0021(17) 0.0026(17) -0.0035(18)
O01A 0.031(2) 0.039(3) 0.019(2) -0.0037(18) 0.0074(17) 0.0015(19)
O01B 0.029(2) 0.037(2) 0.022(2) -0.0024(18) 0.0041(17) -0.0026(18)
O01C 0.031(2) 0.039(3) 0.019(2) -0.0057(18) 0.0084(17) -0.0045(19)
O01D 0.026(2) 0.031(2) 0.025(2) -0.0022(17) 0.0039(17) -0.0054(17)
O01E 0.032(2) 0.042(3) 0.019(2) 0.0012(18) 0.0079(17) -0.0014(19)
O01F 0.026(2) 0.039(3) 0.022(2) 0.0001(18) 0.0061(17) 0.0000(18)
O01G 0.021(2) 0.037(2) 0.031(2) -0.0014(19) 0.0004(17) -0.0030(18)
O01H 0.022(2) 0.044(3) 0.021(2) -0.0047(18) 0.0003(16) -0.0028(18)
O01I 0.028(2) 0.052(3) 0.021(2) -0.004(2) 0.0014(17) 0.007(2)
O01J 0.029(2) 0.042(3) 0.0160(19) -0.0048(18) 0.0045(16) -0.0058(19)
O01K 0.023(2) 0.040(3) 0.021(2) -0.0054(18) 0.0037(16) -0.0094(18)
O01M 0.036(2) 0.038(3) 0.027(2) 0.0023(19) 0.0039(19) 0.000(2)
O01N 0.029(2) 0.054(3) 0.025(2) -0.004(2) 0.0078(18) -0.014(2)
O01O 0.037(3) 0.039(3) 0.030(2) -0.002(2) 0.007(2) -0.004(2)
O01P 0.036(2) 0.038(3) 0.030(2) -0.002(2) 0.0041(19) -0.013(2)
N01R 0.030(3) 0.032(3) 0.022(2) 0.003(2) 0.005(2) -0.002(2)
O01S 0.034(2) 0.039(3) 0.027(2) -0.0021(19) -0.0035(19) 0.000(2)
O01T 0.039(3) 0.035(3) 0.029(2) 0.0004(19) 0.004(2) -0.005(2)
O01U 0.037(3) 0.055(3) 0.023(2) 0.000(2) 0.0030(19) -0.003(2)
N01V 0.027(3) 0.031(3) 0.031(3) 0.001(2) 0.004(2) -0.003(2)
O01W 0.034(2) 0.037(3) 0.028(2) -0.0048(19) 0.0022(19) -0.005(2)
O01Y 0.053(3) 0.053(3) 0.022(2) 0.004(2) 0.009(2) 0.005(3)
O01Z 0.048(3) 0.035(3) 0.026(2) -0.0004(19) 0.014(2) -0.007(2)
O020 0.029(2) 0.043(3) 0.037(3) -0.006(2) -0.004(2) -0.005(2)
N021 0.030(3) 0.041(3) 0.019(2) -0.007(2) 0.004(2) -0.003(2)
O022 0.040(3) 0.062(3) 0.028(2) -0.013(2) 0.008(2) -0.025(3)
N023 0.037(3) 0.039(3) 0.016(2) -0.002(2) 0.002(2) -0.007(2)
O024 0.038(3) 0.047(3) 0.031(2) -0.008(2) 0.000(2) -0.010(2)
N025 0.029(3) 0.033(3) 0.022(2) 0.000(2) 0.000(2) 0.001(2)
O026 0.045(3) 0.033(3) 0.032(2) -0.001(2) 0.001(2) -0.003(2)
O027 0.047(3) 0.058(3) 0.020(2) -0.004(2) 0.002(2) 0.009(2)
N028 0.028(3) 0.035(3) 0.032(3) 0.001(2) 0.004(2) -0.011(2)
O029 0.046(3) 0.032(3) 0.039(3) 0.003(2) 0.005(2) -0.002(2)
N02A 0.037(3) 0.036(3) 0.031(3) 0.001(2) 0.017(2) -0.006(2)
N02B 0.032(3) 0.041(3) 0.024(3) -0.006(2) 0.006(2) 0.002(2)
O02C 0.044(3) 0.042(3) 0.037(3) -0.005(2) 0.010(2) -0.015(2)
N02D 0.038(3) 0.031(3) 0.024(3) -0.006(2) 0.007(2) -0.006(2)
N02E 0.032(3) 0.040(3) 0.017(2) -0.003(2) 0.005(2) -0.003(2)
O02F 0.056(3) 0.040(3) 0.036(3) 0.003(2) -0.012(2) 0.001(2)
N02G 0.035(3) 0.034(3) 0.020(2) -0.001(2) 0.007(2) 0.005(2)
N02H 0.036(3) 0.036(3) 0.034(3) -0.002(2) 0.013(2) -0.012(2)
N02I 0.036(3) 0.038(3) 0.019(2) 0.003(2) 0.004(2) -0.002(2)
N02J 0.027(3) 0.033(3) 0.040(3) -0.003(2) 0.003(2) -0.005(2)
N02L 0.023(3) 0.081(5) 0.020(3) -0.013(3) 0.002(2) -0.006(3)
N02M 0.026(3) 0.059(4) 0.024(3) -0.006(3) 0.000(2) 0.001(3)
N02N 0.046(3) 0.036(3) 0.032(3) 0.004(2) 0.014(3) -0.002(3)
N02O 0.059(4) 0.049(4) 0.032(3) 0.010(3) 0.006(3) 0.031(3)
O02Q 0.091(5) 0.054(4) 0.054(4) -0.024(3) 0.020(3) -0.036(4)
N02R 0.057(4) 0.060(5) 0.043(4) 0.018(3) 0.021(3) -0.001(4)
N02T 0.079(5) 0.052(4) 0.030(3) -0.009(3) 0.016(3) 0.003(4)
C02U 0.058(5) 0.038(4) 0.022(3) 0.008(3) 0.012(3) 0.001(3)
C02V 0.031(3) 0.033(3) 0.027(3) 0.006(3) 0.008(3) 0.007(3)
N02W 0.057(4) 0.060(5) 0.053(4) 0.018(4) -0.001(3) -0.024(4)
C02X 0.049(4) 0.046(4) 0.019(3) 0.004(3) 0.009(3) 0.003(3)
C02Y 0.045(4) 0.039(4) 0.036(4) 0.004(3) 0.019(3) 0.005(3)
C030 0.028(3) 0.046(4) 0.042(4) 0.002(3) 0.007(3) 0.005(3)
N031 0.046(4) 0.046(4) 0.074(5) -0.019(4) 0.008(4) 0.000(3)
C032 0.030(3) 0.057(4) 0.019(3) 0.005(3) 0.004(2) -0.010(3)
C033 0.033(4) 0.033(4) 0.073(6) -0.008(4) 0.017(4) -0.010(3)
C034 0.026(3) 0.046(4) 0.022(3) 0.003(3) 0.003(2) 0.004(3)
C035 0.049(4) 0.044(4) 0.031(4) -0.008(3) 0.006(3) 0.004(3)
C036 0.034(3) 0.040(4) 0.035(4) -0.001(3) 0.011(3) 0.002(3)
N037 0.102(7) 0.048(4) 0.039(4) -0.008(3) -0.011(4) 0.002(4)
C038 0.039(4) 0.064(5) 0.022(3) -0.004(3) 0.009(3) -0.002(3)
C039 0.048(4) 0.032(3) 0.029(3) 0.011(3) 0.011(3) 0.008(3)
C03A 0.021(3) 0.035(4) 0.073(6) -0.001(4) 0.000(3) -0.002(3)
C03B 0.037(4) 0.051(4) 0.022(3) -0.007(3) 0.003(3) -0.001(3)
N03C 0.053(5) 0.080(6) 0.071(6) 0.015(5) 0.006(4) -0.005(4)
C03D 0.066(5) 0.042(4) 0.026(3) -0.011(3) 0.002(3) 0.003(4)
C03E 0.046(4) 0.034(4) 0.039(4) -0.007(3) 0.013(3) -0.010(3)
C03F 0.037(4) 0.040(4) 0.049(4) 0.000(3) 0.020(3) -0.009(3)
C03H 0.047(4) 0.050(4) 0.023(3) -0.012(3) 0.005(3) 0.002(3)
C03I 0.050(4) 0.040(4) 0.027(3) -0.005(3) 0.006(3) -0.007(3)
C03J 0.031(4) 0.096(7) 0.044(5) -0.026(5) 0.002(3) 0.005(4)
C03K 0.036(4) 0.079(6) 0.031(4) -0.010(4) 0.003(3) -0.021(4)
C03L 0.044(4) 0.038(4) 0.053(5) 0.007(3) 0.029(4) -0.004(3)
C03M 0.029(4) 0.101(7) 0.031(4) -0.024(4) 0.007(3) -0.011(4)
C03N 0.060(5) 0.039(4) 0.045(4) -0.005(3) 0.007(4) 0.015(4)
K1 0.098(3) 0.084(3) 0.0219(13) 0.0064(14) -0.0077(15) 0.032(2)
K2 0.049(3) 0.075(4) 0.029(2) 0.008(2) -0.0052(17) 0.001(2)
K3 0.0377(16) 0.063(2) 0.0371(16) -0.0146(15) 0.0052(13) -0.0196(15)
K4B 0.133(4) 0.133(4) 0.133(4) -0.0003(10) 0.0144(11) 0.0002(10)
O2 0.069(7) 0.089(8) 0.042(6) -0.018(5) -0.039(5) 0.017(6)
K5 0.106(3) 0.073(2) 0.0535(17) 0.0159(15) 0.0187(17) 0.036(2)
K7 0.0656(18) 0.123(3) 0.075(2) 0.036(2) 0.0071(16) 0.0021(19)
K6 0.063(2) 0.0377(16) 0.0292(14) 0.0002(12) 0.0062(14) 0.0121(15)
O1 0.037(3) 0.169(9) 0.036(3) 0.029(4) -0.013(3) -0.021(4)
O3 0.039(2) 0.037(2) 0.038(2) 0.0013(10) 0.0045(10) 0.0016(10)
O6 0.054(7) 0.060(7) 0.027(5) -0.002(5) -0.009(5) -0.005(6)
K15 0.088(7) 0.071(6) 0.076(6) -0.012(5) 0.008(6) 0.010(6)
K4A 0.060(2) 0.060(2) 0.062(2) -0.0211(18) 0.0030(18) -0.0056(17)
O5A 0.080(8) 0.059(7) 0.052(6) -0.003(5) 0.010(6) 0.006(6)
O4 0.067(6) 0.060(6) 0.053(5) -0.009(5) 0.023(5) -0.010(5)
O18 0.073(10) 0.065(10) 0.056(9) -0.021(8) -0.015(8) 0.010(8)
O5 0.040(2) 0.036(2) 0.038(2) 0.0025(15) 0.0044(16) 0.0043(16)
O7 0.039(2) 0.037(2) 0.038(2) 0.0014(13) 0.0044(13) 0.0023(13)
O9 0.039(2) 0.037(2) 0.038(2) 0.0018(16) 0.0044(16) 0.0027(16)
K19 0.149(9) 0.123(9) 0.132(8) 0.030(8) 0.017(8) 0.012(8)

loop_
_atom_type_symbol
_atom_type_description
_atom_type_scat_dispersion_real
_atom_type_scat_dispersion_imag
_atom_type_scat_source
C C 0.0181 0.0091 'International Tables Vol C Tables 4.2.6.8 and 6.1.1.4'
H H 0.0000 0.0000 'International Tables Vol C Tables 4.2.6.8 and 6.1.1.4'
K K 0.3868 1.0657 'International Tables Vol C Tables 4.2.6.8 and 6.1.1.4'
Mo Mo -0.0483 2.7339 'International Tables Vol C Tables 4.2.6.8 and 6.1.1.4'
N N 0.0311 0.0180 'International Tables Vol C Tables 4.2.6.8 and 6.1.1.4'
O O 0.0492 0.0322 'International Tables Vol C Tables 4.2.6.8 and 6.1.1.4'

loop_
_geom_angle_atom_site_label_1
_geom_angle_atom_site_label_2
_geom_angle_atom_site_label_3
_geom_angle
_geom_angle_site_symmetry_1
_geom_angle_site_symmetry_3
_geom_angle_publ_flag
Mo07 Mo01 K00J 73.08(3) . . ?
Mo07 Mo01 K2 130.85(8) . . ?
O00T Mo01 Mo07 49.22(13) . . ?
O00T Mo01 K00J 92.76(13) . . ?
O00T Mo01 O00U 86.86(17) . . ?
O00T Mo01 O019 87.14(17) . . ?
O00T Mo01 N02E 162.0(2) . . ?
O00T Mo01 K2 107.58(14) . . ?
O00U Mo01 Mo07 99.98(11) . . ?
O00U Mo01 K00J 170.81(12) . . ?
O00U Mo01 N02E 75.38(18) . . ?
O00U Mo01 K2 123.94(14) . . ?
O019 Mo01 Mo07 136.33(11) . . ?
O019 Mo01 K00J 117.21(12) . . ?
O019 Mo01 O00U 71.96(17) . . ?
O019 Mo01 N02E 84.62(19) . . ?
O019 Mo01 K2 55.74(14) . . ?
O01C Mo01 Mo07 48.98(13) . . ?
O01C Mo01 K00J 82.96(14) . . ?
O01C Mo01 O00T 95.20(18) . . ?
O01C Mo01 O00U 87.93(18) . . ?
O01C Mo01 O019 159.62(18) . . ?
O01C Mo01 N02E 87.2(2) . . ?
O01C Mo01 K2 140.79(15) . . ?
O01W Mo01 Mo07 100.53(17) . . ?
O01W Mo01 K00J 28.12(17) . . ?
O01W Mo01 O00T 106.7(2) . . ?
O01W Mo01 O00U 159.5(2) . . ?
O01W Mo01 O019 93.0(2) . . ?
O01W Mo01 O01C 105.6(2) . . ?
O01W Mo01 N02E 89.7(2) . . ?
O01W Mo01 K2 37.83(19) . . ?
N02E Mo01 Mo07 136.16(16) . . ?
N02E Mo01 K00J 105.24(15) . . ?
N02E Mo01 K2 80.75(16) . . ?
K2 Mo01 K00J 64.88(9) . . ?
Mo09 Mo02 K7 132.39(7) . . ?
Mo09 Mo02 K15 148.8(2) . . ?
O00W Mo02 Mo09 49.35(13) . . ?
O00W Mo02 O014 86.88(17) . . ?
O00W Mo02 O01F 88.03(17) . . ?
O00W Mo02 N01R 161.7(2) . . ?
O00W Mo02 K7 108.81(14) . . ?
O00W Mo02 K15 116.0(3) . . ?
O014 Mo02 Mo09 99.59(11) . . ?
O014 Mo02 K7 123.35(13) . . ?
O014 Mo02 K15 107.4(2) . . ?
O015 Mo02 Mo09 49.10(13) . . ?
O015 Mo02 O00W 95.73(18) . . ?
O015 Mo02 O014 88.25(18) . . ?
O015 Mo02 O01F 159.26(19) . . ?
O015 Mo02 N01R 87.99(19) . . ?
O015 Mo02 K7 139.89(15) . . ?
O015 Mo02 K15 144.8(3) . . ?
O01F Mo02 Mo09 137.30(12) . . ?
O01F Mo02 O014 71.55(16) . . ?
O01F Mo02 N01R 82.48(18) . . ?
O01F Mo02 K7 55.74(14) . . ?
O01F Mo02 K15 44.8(3) . . ?
O01M Mo02 Mo09 99.32(16) . . ?
O01M Mo02 O00W 105.0(2) . . ?
O01M Mo02 O014 161.07(19) . . ?
O01M Mo02 O015 104.8(2) . . ?
O01M Mo02 O01F 93.8(2) . . ?
O01M Mo02 N01R 91.3(2) . . ?
O01M Mo02 K7 39.10(18) . . ?
O01M Mo02 K15 54.3(3) . . ?
N01R Mo02 Mo09 137.08(14) . . ?
N01R Mo02 O014 75.34(18) . . ?
N01R Mo02 K7 78.52(16) . . ?
N01R Mo02 K15 66.8(3) . . ?
Mo08 Mo03 K1 66.88(5) . . ?
Mo08 Mo03 K4B 143.6(2) . 2_545 ?
O00V Mo03 Mo08 136.44(12) . . ?
O00V Mo03 O00Z 71.32(15) . . ?
O00V Mo03 N025 82.37(19) . . ?
O00V Mo03 K1 106.64(13) . . ?
O00V Mo03 K4B 44.3(3) . 2_545 ?
O00Z Mo03 Mo08 97.34(11) . . ?
O00Z Mo03 K1 155.66(13) . . ?
O00Z Mo03 K4B 111.0(3) . 2_545 ?
O012 Mo03 Mo08 48.98(12) . . ?
O012 Mo03 O00V 87.73(18) . . ?
O012 Mo03 O00Z 86.09(17) . . ?
O012 Mo03 N025 161.78(19) . . ?
O012 Mo03 K1 69.57(13) . . ?
O012 Mo03 K4B 109.2(3) . 2_545 ?
O01G Mo03 Mo08 48.82(14) . . ?
O01G Mo03 O00V 157.02(18) . . ?
O01G Mo03 O00Z 86.09(17) . . ?
O01G Mo03 O012 95.09(18) . . ?
O01G Mo03 N025 88.3(2) . . ?
O01G Mo03 K1 95.66(15) . . ?
O01G Mo03 K4B 150.7(3) . 2_545 ?
O01S Mo03 Mo08 99.80(17) . . ?
O01S Mo03 O00V 95.8(2) . . ?
O01S Mo03 O00Z 162.9(2) . . ?
O01S Mo03 O012 105.1(2) . . ?
O01S Mo03 O01G 105.4(2) . . ?
O01S Mo03 N025 91.1(2) . . ?
O01S Mo03 K1 37.87(17) . . ?
O01S Mo03 K4B 53.4(3) . 2_545 ?
N025 Mo03 Mo08 137.16(14) . . ?
N025 Mo03 O00Z 76.28(18) . . ?
N025 Mo03 K1 127.98(15) . . ?
N025 Mo03 K4B 73.8(3) . 2_545 ?
K4B Mo03 K1 78.5(2) 2_545 . ?
O00Y Mo04 Mo06 101.03(12) . . ?
O00Y Mo04 N021 76.28(18) . . ?
O011 Mo04 Mo06 49.02(13) . . ?
O011 Mo04 O00Y 89.18(17) . . ?
O011 Mo04 O01K 87.71(18) . . ?
O011 Mo04 N021 163.86(19) . . ?
O01E Mo04 Mo06 49.03(14) . . ?
O01E Mo04 O00Y 87.57(17) . . ?
O01E Mo04 O011 95.22(19) . . ?
O01E Mo04 O01K 158.79(18) . . ?
O01E Mo04 N021 91.2(2) . . ?
O01K Mo04 Mo06 136.64(12) . . ?
O01K Mo04 O00Y 71.45(16) . . ?
O01K Mo04 N021 81.09(19) . . ?
N021 Mo04 Mo06 140.12(15) . . ?
O024 Mo04 Mo06 98.56(19) . . ?
O024 Mo04 O00Y 160.4(2) . . ?
O024 Mo04 O011 104.3(2) . . ?
O024 Mo04 O01E 105.0(2) . . ?
O024 Mo04 O01K 94.6(2) . . ?
O024 Mo04 N021 88.3(2) . . ?
Mo0A Mo05 K00J 77.28(3) . 2_545 ?
Mo0A Mo05 K4A 139.54(7) . 2_545 ?
K00J Mo05 K4A 64.07(8) 2_545 2_545 ?
O00S Mo05 Mo0A 48.94(12) . . ?
O00S Mo05 K00J 70.11(13) . 2_545 ?
O00S Mo05 O00V 86.29(17) . . ?
O00S Mo05 O00Z 86.83(17) . . ?
O00S Mo05 N01V 161.1(2) . . ?
O00S Mo05 K4A 103.66(13) . 2_545 ?
O00V Mo05 Mo0A 135.22(12) . . ?
O00V Mo05 K00J 89.56(12) . 2_545 ?
O00V Mo05 O00Z 71.65(16) . . ?
O00V Mo05 N01V 84.85(19) . . ?
O00V Mo05 K4A 39.16(14) . 2_545 ?
O00Z Mo05 Mo0A 100.63(11) . . ?
O00Z Mo05 K00J 151.35(12) . 2_545 ?
O00Z Mo05 N01V 74.55(19) . . ?
O00Z Mo05 K4A 107.43(13) . 2_545 ?
O01B Mo05 Mo0A 48.83(13) . . ?
O01B Mo05 K00J 108.16(14) . 2_545 ?
O01B Mo05 O00S 95.17(18) . . ?
O01B Mo05 O00V 161.66(18) . . ?
O01B Mo05 O00Z 90.15(18) . . ?
O01B Mo05 N01V 88.2(2) . . ?
O01B Mo05 K4A 154.69(15) . 2_545 ?
O01T Mo05 Mo0A 100.44(16) . . ?
O01T Mo05 K00J 35.88(17) . 2_545 ?
O01T Mo05 O00S 106.0(2) . . ?
O01T Mo05 O00V 92.1(2) . . ?
O01T Mo05 O00Z 158.9(2) . . ?
O01T Mo05 O01B 105.0(2) . . ?
O01T Mo05 N01V 91.0(2) . . ?
O01T Mo05 K4A 53.78(17) . 2_545 ?
N01V Mo05 Mo0A 136.99(15) . . ?
N01V Mo05 K00J 126.39(15) . 2_545 ?
N01V Mo05 K4A 79.50(16) . 2_545 ?
Mo04 Mo06 K3 119.40(6) . 4_565 ?
Mo04 Mo06 K15 153.9(2) . . ?
O011 Mo06 Mo04 49.03(13) . . ?
O011 Mo06 O014 86.99(16) . . ?
O011 Mo06 O01F 86.67(18) . . ?
O011 Mo06 N02I 162.09(19) . . ?
O011 Mo06 K3 105.88(14) . 4_565 ?
O011 Mo06 K15 114.3(3) . . ?
O014 Mo06 Mo04 99.59(12) . . ?
O014 Mo06 N02I 76.16(18) . . ?
O014 Mo06 K3 137.81(14) . 4_565 ?
O014 Mo06 K15 99.1(2) . . ?
O01E Mo06 Mo04 48.81(13) . . ?
O01E Mo06 O011 95.02(18) . . ?
O01E Mo06 O014 87.86(18) . . ?
O01E Mo06 O01F 159.71(18) . . ?
O01E Mo06 N02I 90.4(2) . . ?
O01E Mo06 K3 129.26(14) . 4_565 ?
O01E Mo06 K15 150.0(2) . . ?
O01F Mo06 Mo04 135.64(12) . . ?
O01F Mo06 O014 72.02(17) . . ?
O01F Mo06 N02I 82.43(19) . . ?
O01F Mo06 K3 68.95(13) . 4_565 ?
O01F Mo06 K15 37.8(2) . . ?
O01U Mo06 Mo04 98.89(19) . . ?
O01U Mo06 O011 105.7(2) . . ?
O01U Mo06 O014 161.5(2) . . ?
O01U Mo06 O01E 104.0(2) . . ?
O01U Mo06 O01F 94.9(2) . . ?
O01U Mo06 N02I 89.4(2) . . ?
O01U Mo06 K3 26.15(19) . 4_565 ?
O01U Mo06 K15 63.6(3) . . ?
N02I Mo06 Mo04 139.25(16) . . ?
N02I Mo06 K3 83.40(16) . 4_565 ?
N02I Mo06 K15 63.5(3) . . ?
K3 Mo06 K15 38.85(19) 4_565 . ?
Mo01 Mo07 K6 129.73(6) . . ?
O00R Mo07 Mo01 135.66(13) . . ?
O00R Mo07 O00X 71.47(16) . . ?
O00R Mo07 N02B 83.89(19) . . ?
O00R Mo07 K6 56.31(13) . . ?
O00T Mo07 Mo01 49.32(12) . . ?
O00T Mo07 O00R 86.40(17) . . ?
O00T Mo07 O00X 87.28(17) . . ?
O00T Mo07 N02B 161.7(2) . . ?
O00T Mo07 K6 105.89(13) . . ?
O00X Mo07 Mo01 100.10(12) . . ?
O00X Mo07 K6 124.35(12) . . ?
O01C Mo07 Mo01 48.90(14) . . ?
O01C Mo07 O00R 159.00(18) . . ?
O01C Mo07 O00T 95.22(18) . . ?
O01C Mo07 O00X 87.67(17) . . ?
O01C Mo07 N02B 88.5(2) . . ?
O01C Mo07 K6 141.59(14) . . ?
O01O Mo07 Mo01 99.98(17) . . ?
O01O Mo07 O00R 93.9(2) . . ?
O01O Mo07 O00T 105.9(2) . . ?
O01O Mo07 O00X 159.9(2) . . ?
O01O Mo07 O01C 105.7(2) . . ?
O01O Mo07 N02B 90.2(2) . . ?
O01O Mo07 K6 38.05(17) . . ?
N02B Mo07 Mo01 137.38(15) . . ?
N02B Mo07 O00X 74.98(19) . . ?
N02B Mo07 K6 81.37(16) . . ?
Mo03 Mo08 K1 75.92(6) . . ?
O010 Mo08 Mo03 136.61(12) . . ?
O010 Mo08 O01D 71.58(16) . . ?
O010 Mo08 N02J 82.50(19) . . ?
O010 Mo08 K1 97.45(13) . . ?
O012 Mo08 Mo03 49.29(13) . . ?
O012 Mo08 O010 87.38(18) . . ?
O012 Mo08 O01D 87.29(17) . . ?
O012 Mo08 N02J 162.5(2) . . ?
O012 Mo08 K1 75.20(14) . . ?
O01D Mo08 Mo03 100.18(12) . . ?
O01D Mo08 N02J 76.02(19) . . ?
O01D Mo08 K1 159.93(13) . . ?
O01G Mo08 Mo03 48.95(13) . . ?
O01G Mo08 O010 159.85(18) . . ?
O01G Mo08 O012 95.50(18) . . ?
O01G Mo08 O01D 88.59(18) . . ?
O01G Mo08 N02J 89.3(2) . . ?
O01G Mo08 K1 102.57(15) . . ?
O020 Mo08 Mo03 99.05(18) . . ?
O020 Mo08 O010 93.8(2) . . ?
O020 Mo08 O012 105.0(2) . . ?
O020 Mo08 O01D 160.8(2) . . ?
O020 Mo08 O01G 104.6(2) . . ?
O020 Mo08 N02J 90.0(2) . . ?
O020 Mo08 K1 30.19(19) . . ?
N02J Mo08 Mo03 138.28(16) . . ?
N02J Mo08 K1 120.15(17) . . ?
O00W Mo09 Mo02 49.14(12) . . ?
O00W Mo09 O010 87.40(17) . . ?
O00W Mo09 O01D 85.23(17) . . ?
O00W Mo09 N028 160.7(2) . . ?
O010 Mo09 Mo02 136.44(12) . . ?
O010 Mo09 O01D 71.37(16) . . ?
O010 Mo09 N028 83.77(19) . . ?
O015 Mo09 Mo02 48.69(13) . . ?
O015 Mo09 O00W 95.15(18) . . ?
O015 Mo09 O010 159.27(19) . . ?
O015 Mo09 O01D 88.30(18) . . ?
O015 Mo09 N028 87.3(2) . . ?
O01D Mo09 Mo02 98.28(11) . . ?
O026 Mo09 Mo02 100.14(17) . . ?
O026 Mo09 O00W 105.9(2) . . ?
O026 Mo09 O010 94.1(2) . . ?
O026 Mo09 O015 104.9(2) . . ?
O026 Mo09 O01D 161.5(2) . . ?
O026 Mo09 N028 91.8(2) . . ?
N028 Mo09 Mo02 136.01(15) . . ?
N028 Mo09 O01D 75.72(19) . . ?
O00S Mo0A Mo05 49.24(13) . . ?
O00S Mo0A O00Y 88.18(17) . . ?
O00S Mo0A O01K 87.76(18) . . ?
O00S Mo0A N02D 163.7(2) . . ?
O00Y Mo0A Mo05 98.74(11) . . ?
O00Y Mo0A N02D 77.16(19) . . ?
O01B Mo0A Mo05 49.16(13) . . ?
O01B Mo0A O00S 95.76(18) . . ?
O01B Mo0A O00Y 86.10(18) . . ?
O01B Mo0A O01K 157.25(18) . . ?
O01B Mo0A N02D 90.3(2) . . ?
O01K Mo0A Mo05 136.74(12) . . ?
O01K Mo0A O00Y 71.52(16) . . ?
O01K Mo0A N02D 81.01(19) . . ?
O01P Mo0A Mo05 99.40(16) . . ?
O01P Mo0A O00S 104.0(2) . . ?
O01P Mo0A O00Y 161.9(2) . . ?
O01P Mo0A O01B 105.6(2) . . ?
O01P Mo0A O01K 95.3(2) . . ?
O01P Mo0A N02D 88.8(2) . . ?
N02D Mo0A Mo05 139.38(15) . . ?
Mo0C Mo0B K3 112.36(5) . . ?
O00U Mo0B Mo0C 97.44(11) . . ?
O00U Mo0B N023 76.69(19) . . ?
O00U Mo0B K3 146.71(13) . . ?
O018 Mo0B Mo0C 49.01(13) . . ?
O018 Mo0B O00U 86.24(17) . . ?
O018 Mo0B O019 87.49(17) . . ?
O018 Mo0B N023 162.4(2) . . ?
O018 Mo0B K3 101.91(13) . . ?
O019 Mo0B Mo0C 136.30(12) . . ?
O019 Mo0B O00U 72.09(17) . . ?
O019 Mo0B N023 83.36(19) . . ?
O019 Mo0B K3 76.05(13) . . ?
O01Z Mo0B Mo0C 48.47(14) . . ?
O01Z Mo0B O00U 86.80(19) . . ?
O01Z Mo0B O018 94.99(19) . . ?
O01Z Mo0B O019 158.6(2) . . ?
O01Z Mo0B N023 88.3(2) . . ?
O01Z Mo0B K3 123.87(16) . . ?
N023 Mo0B Mo0C 136.75(15) . . ?
N023 Mo0B K3 90.42(16) . . ?
O02F Mo0B Mo0C 99.85(19) . . ?
O02F Mo0B O00U 162.7(2) . . ?
O02F Mo0B O018 105.6(2) . . ?
O02F Mo0B O019 95.5(2) . . ?
O02F Mo0B O01Z 104.3(3) . . ?
O02F Mo0B N023 90.2(2) . . ?
O02F Mo0B K3 19.6(2) . . ?
Mo0B Mo0C K00J 137.89(3) . 2_545 ?
Mo0B Mo0C K4A 75.50(8) . 2_545 ?
K00J Mo0C K4A 64.25(8) 2_545 2_545 ?
O013 Mo0C Mo0B 136.09(12) . . ?
O013 Mo0C K00J 42.97(13) . 2_545 ?
O013 Mo0C O017 71.05(18) . . ?
O013 Mo0C N02A 84.14(19) . . ?
O013 Mo0C K4A 95.04(15) . 2_545 ?
O017 Mo0C Mo0B 100.35(12) . . ?
O017 Mo0C K00J 111.04(12) . 2_545 ?
O017 Mo0C N02A 75.5(2) . . ?
O017 Mo0C K4A 155.69(12) . 2_545 ?
O018 Mo0C Mo0B 49.15(12) . . ?
O018 Mo0C K00J 103.18(13) . 2_545 ?
O018 Mo0C O013 87.06(17) . . ?
O018 Mo0C O017 88.40(17) . . ?
O018 Mo0C N02A 163.5(2) . . ?
O018 Mo0C K4A 70.61(14) . 2_545 ?
O01Z Mo0C Mo0B 48.85(15) . . ?
O01Z Mo0C K00J 153.09(15) . 2_545 ?
O01Z Mo0C O013 159.3(2) . . ?
O01Z Mo0C O017 88.43(19) . . ?
O01Z Mo0C O018 95.48(19) . . ?
O01Z Mo0C N02A 88.0(2) . . ?
O01Z Mo0C K4A 105.22(18) . 2_545 ?
O029 Mo0C Mo0B 100.52(18) . . ?
O029 Mo0C K00J 50.77(18) . 2_545 ?
O029 Mo0C O013 93.2(2) . . ?
O029 Mo0C O017 159.1(2) . . ?
O029 Mo0C O018 104.9(2) . . ?
O029 Mo0C O01Z 105.9(2) . . ?
O029 Mo0C N02A 89.6(2) . . ?
O029 Mo0C K4A 34.46(18) . 2_545 ?
N02A Mo0C Mo0B 136.84(15) . . ?
N02A Mo0C K00J 79.63(16) . 2_545 ?
N02A Mo0C K4A 124.07(18) . 2_545 ?
O00R Mo0D Mo0E 137.15(13) . . ?
O00R Mo0D O00X 71.77(16) . . ?
O00R Mo0D N02G 82.14(19) . . ?
O00X Mo0D Mo0E 98.06(12) . . ?
O00X Mo0D N02G 75.94(18) . . ?
O01A Mo0D Mo0E 48.87(13) . . ?
O01A Mo0D O00R 88.47(18) . . ?
O01A Mo0D O00X 86.64(17) . . ?
O01A Mo0D N02G 162.07(19) . . ?
O01I Mo0D Mo0E 48.90(14) . . ?
O01I Mo0D O00R 158.06(18) . . ?
O01I Mo0D O00X 86.82(18) . . ?
O01I Mo0D O01A 95.2(2) . . ?
O01I Mo0D N02G 88.2(2) . . ?
O01Y Mo0D Mo0E 100.18(19) . . ?
O01Y Mo0D O00R 95.0(2) . . ?
O01Y Mo0D O00X 161.8(2) . . ?
O01Y Mo0D O01A 105.9(2) . . ?
O01Y Mo0D O01I 104.8(2) . . ?
O01Y Mo0D N02G 90.2(2) . . ?
N02G Mo0D Mo0E 137.09(15) . . ?
O01A Mo0E Mo0D 49.24(13) . . ?
O01A Mo0E O01H 84.28(17) . . ?
O01A Mo0E O01J 88.11(18) . . ?
O01A Mo0E N02M 160.1(2) . . ?
O01H Mo0E Mo0D 97.73(12) . . ?
O01I Mo0E Mo0D 48.94(14) . . ?
O01I Mo0E O01A 95.54(19) . . ?
O01I Mo0E O01H 88.64(19) . . ?
O01I Mo0E O01J 159.11(19) . . ?
O01I Mo0E N02M 86.2(2) . . ?
O01J Mo0E Mo0D 137.23(12) . . ?
O01J Mo0E O01H 71.22(16) . . ?
O01J Mo0E N02M 83.6(2) . . ?
O027 Mo0E Mo0D 99.8(2) . . ?
O027 Mo0E O01A 105.4(2) . . ?
O027 Mo0E O01H 162.3(2) . . ?
O027 Mo0E O01I 104.8(2) . . ?
O027 Mo0E O01J 93.9(2) . . ?
O027 Mo0E N02M 93.2(3) . . ?
N02M Mo0E Mo0D 135.06(16) . . ?
N02M Mo0E O01H 75.9(2) . . ?
O013 Mo0F Mo0G 135.62(12) . . ?
O013 Mo0F O017 70.86(17) . . ?
O013 Mo0F N02H 82.9(2) . . ?
O016 Mo0F Mo0G 49.17(13) . . ?
O016 Mo0F O013 86.73(18) . . ?
O016 Mo0F O017 87.24(17) . . ?
O016 Mo0F O01N 95.4(2) . . ?
O016 Mo0F N02H 162.1(2) . . ?
O017 Mo0F Mo0G 98.34(12) . . ?
O01N Mo0F Mo0G 48.93(14) . . ?
O01N Mo0F O013 156.90(19) . . ?
O01N Mo0F O017 86.24(18) . . ?
O01N Mo0F N02H 88.7(2) . . ?
O02C Mo0F Mo0G 100.82(19) . . ?
O02C Mo0F O013 95.5(2) . . ?
O02C Mo0F O016 105.9(2) . . ?
O02C Mo0F O017 160.8(2) . . ?
O02C Mo0F O01N 105.9(2) . . ?
O02C Mo0F N02H 89.6(2) . . ?
N02H Mo0F Mo0G 137.59(17) . . ?
N02H Mo0F O017 75.60(19) . . ?
O016 Mo0G Mo0F 48.60(13) . . ?
O016 Mo0G O01H 85.40(17) . . ?
O016 Mo0G O01J 87.51(18) . . ?
O016 Mo0G N02L 159.4(2) . . ?
O01H Mo0G Mo0F 98.80(12) . . ?
O01J Mo0G Mo0F 136.04(12) . . ?
O01J Mo0G O01H 71.18(16) . . ?
O01J Mo0G N02L 83.8(2) . . ?
O01N Mo0G Mo0F 48.76(15) . . ?
O01N Mo0G O016 94.67(19) . . ?
O01N Mo0G O01H 88.89(19) . . ?
O01N Mo0G O01J 159.7(2) . . ?
O01N Mo0G N02L 87.3(2) . . ?
O022 Mo0G Mo0F 100.5(2) . . ?
O022 Mo0G O016 106.1(2) . . ?
O022 Mo0G O01H 160.6(2) . . ?
O022 Mo0G O01J 93.4(2) . . ?
O022 Mo0G O01N 105.3(2) . . ?
O022 Mo0G N02L 93.1(3) . . ?
N02L Mo0G Mo0F 135.94(16) . . ?
N02L Mo0G O01H 74.1(2) . . ?
O00S K00H K00I 81.61(9) . . ?
O00S K00H O012 87.64(12) . . ?
O00W K00H K00I 78.38(9) . . ?
O00W K00H O00S 159.98(13) . . ?
O00W K00H O012 87.64(12) . . ?
O011 K00H K00I 81.49(9) . . ?
O011 K00H O00S 89.66(13) . . ?
O011 K00H O00W 88.19(13) . . ?
O011 K00H O012 160.08(12) . . ?
O012 K00H K00I 78.60(9) . . ?
O00T K00I K00H 82.67(9) . . ?
O00T K00I O016 161.83(12) . . ?
O00T K00I O018 88.17(13) . . ?
O00T K00I O01A 88.94(13) . . ?
O016 K00I K00H 79.16(9) . . ?
O018 K00I K00H 80.74(9) . . ?
O018 K00I O016 89.03(13) . . ?
O01A K00I K00H 79.51(9) . . ?
O01A K00I O016 87.64(13) . . ?
O01A K00I O018 160.24(13) . . ?
Mo0C K00J Mo05 80.74(3) 2 2 ?
Mo0C K00J K5 138.50(9) 2 . ?
O013 K00J Mo05 72.08(10) 2 2 ?
O013 K00J Mo0C 32.29(10) 2 2 ?
O013 K00J O01O 126.82(16) 2 . ?
O013 K00J O01P 80.23(14) 2 2 ?
O013 K00J O01T 91.96(15) 2 2 ?
O013 K00J O029 57.60(14) 2 2 ?
O013 K00J O2 96.8(3) 2 . ?
O013 K00J K5 107.81(13) 2 . ?
O013 K00J K19 96.9(4) 2 . ?
O01O K00J Mo05 90.29(11) . 2 ?
O01O K00J Mo0C 96.81(11) . 2 ?
O01O K00J O01P 129.14(15) . 2 ?
O01O K00J O029 71.57(15) . 2 ?
O01O K00J O2 122.9(3) . . ?
O01O K00J K5 124.64(14) . . ?
O01O K00J K19 136.3(4) . . ?
O01P K00J Mo05 54.59(9) 2 2 ?
O01P K00J Mo0C 109.96(10) 2 2 ?
O01P K00J K5 46.89(10) 2 . ?
O01P K00J K19 48.2(4) 2 . ?
O01T K00J Mo05 21.44(11) 2 2 ?
O01T K00J Mo0C 93.31(11) 2 2 ?
O01T K00J O01O 71.50(15) 2 . ?
O01T K00J O01P 64.73(14) 2 2 ?
O01T K00J O029 89.10(15) 2 2 ?
O01T K00J O2 150.0(3) 2 . ?
O01T K00J K5 101.13(13) 2 . ?
O01T K00J K19 108.9(4) 2 . ?
O01W K00J Mo05 115.38(11) . 2 ?
O01W K00J Mo0C 158.54(12) . 2 ?
O01W K00J O013 162.41(16) . 2 ?
O01W K00J O01O 70.30(15) . . ?
O01W K00J O01P 91.33(15) . 2 ?
O01W K00J O01T 98.39(16) . 2 ?
O01W K00J O029 136.26(15) . 2 ?
O01W K00J O2 67.4(3) . . ?
O01W K00J K5 56.32(12) . . ?
O01W K00J K19 66.4(4) . . ?
O029 K00J Mo05 85.23(10) 2 2 ?
O029 K00J Mo0C 25.57(10) 2 2 ?
O029 K00J O01P 129.88(14) 2 2 ?
O029 K00J K5 162.84(14) 2 . ?
O029 K00J K19 149.9(4) 2 . ?
O02Q K00J Mo05 159.16(18) . 2 ?
O02Q K00J Mo0C 82.17(15) . 2 ?
O02Q K00J O013 99.04(17) . 2 ?
O02Q K00J O01O 79.97(19) . . ?
O02Q K00J O01P 144.1(2) . 2 ?
O02Q K00J O01T 150.4(2) . 2 ?
O02Q K00J O01W 78.77(17) . . ?
O02Q K00J O029 74.24(19) . 2 ?
O02Q K00J O2 55.8(3) . . ?
O02Q K00J K5 101.48(19) . . ?
O02Q K00J K19 97.0(4) . . ?
O2 K00J Mo05 142.3(2) . 2 ?
O2 K00J Mo0C 109.2(3) . 2 ?
O2 K00J O01P 88.5(3) . 2 ?
O2 K00J O029 119.7(3) . 2 ?
O2 K00J K5 48.9(3) . . ?
O2 K00J K19 41.6(5) . . ?
K5 K00J Mo05 99.22(6) . 2 ?
Mo07 O00R K6 89.59(16) . . ?
Mo0D O00R Mo07 106.05(18) . . ?
Mo0D O00R K6 133.5(2) . . ?
Mo05 O00S K00H 105.46(17) . . ?
Mo0A O00S Mo05 81.82(17) . . ?
Mo0A O00S K00H 105.99(17) . . ?
Mo01 O00T K00I 105.92(17) . . ?
Mo07 O00T Mo01 81.46(16) . . ?
Mo07 O00T K00I 106.16(17) . . ?
Mo01 O00U Mo0B 101.38(17) . . ?
Mo03 O00V Mo05 105.48(18) . . ?
Mo03 O00V K4B 106.0(4) . 2_545 ?
Mo03 O00V K4A 118.5(2) . 2_545 ?
Mo05 O00V K4B 119.7(3) . 2_545 ?
Mo05 O00V K4A 111.7(2) . 2_545 ?
K4A O00V K4B 12.6(3) 2_545 2_545 ?
Mo02 O00W Mo09 81.51(16) . . ?
Mo02 O00W K00H 106.11(17) . . ?
Mo09 O00W K00H 107.00(17) . . ?
Mo07 O00X Mo0D 101.10(18) . . ?
Mo0A O00Y Mo04 103.17(17) . . ?
Mo05 O00Z Mo03 101.31(17) . . ?
Mo09 O010 Mo08 105.97(18) . . ?
Mo04 O011 K00H 105.44(17) . . ?
Mo06 O011 Mo04 81.94(16) . . ?
Mo06 O011 K00H 106.03(17) . . ?
Mo03 O012 K00H 105.82(17) . . ?
Mo08 O012 Mo03 81.73(16) . . ?
Mo08 O012 K00H 104.72(16) . . ?
Mo0C O013 K00J 104.74(19) . 2_545 ?
Mo0F O013 Mo0C 106.3(2) . . ?
Mo0F O013 K00J 123.72(19) . 2_545 ?
Mo06 O014 Mo02 101.50(17) . . ?
Mo02 O015 Mo09 82.21(17) . . ?
Mo0F O016 Mo0G 82.23(16) . . ?
Mo0F O016 K00I 105.71(17) . . ?
Mo0G O016 K00I 105.41(18) . . ?
Mo0C O017 Mo0F 101.47(19) . . ?
Mo0B O018 K00I 106.09(17) . . ?
Mo0C O018 Mo0B 81.83(16) . . ?
Mo0C O018 K00I 104.86(17) . . ?
Mo01 O019 K1 112.98(19) . . ?
Mo01 O019 K2 91.35(18) . . ?
Mo0B O019 Mo01 104.56(18) . . ?
Mo0B O019 K1 124.0(2) . . ?
Mo0B O019 K2 132.04(19) . . ?
Mo0D O01A K00I 106.10(16) . . ?
Mo0E O01A Mo0D 81.89(17) . . ?
Mo0E O01A K00I 107.06(18) . . ?
Mo0A O01B Mo05 82.01(17) . . ?
Mo01 O01C Mo07 82.11(16) . . ?
Mo08 O01D Mo09 101.09(18) . . ?
Mo04 O01E Mo06 82.15(17) . . ?
Mo02 O01F Mo06 105.91(19) . . ?
Mo02 O01F K7 91.80(17) . . ?
Mo02 O01F K15 101.3(3) . . ?
Mo06 O01F K7 132.02(19) . . ?
Mo06 O01F K15 113.1(3) . . ?
Mo08 O01G Mo03 82.22(17) . . ?
Mo0G O01H Mo0E 100.46(17) . . ?
Mo0E O01I Mo0D 82.15(17) . . ?
Mo0E O01J Mo0G 106.61(18) . . ?
Mo0A O01K Mo04 105.49(18) . . ?
Mo02 O01M K7 118.4(3) . . ?
Mo02 O01M K15 98.6(3) . . ?
Mo0F O01N Mo0G 82.30(17) . . ?
Mo07 O01O K00J 132.2(2) . . ?
Mo07 O01O K6 118.5(2) . . ?
Mo07 O01O K4A 124.9(3) . . ?
K00J O01O K4A 93.55(17) . . ?
K6 O01O K00J 106.60(19) . . ?
K6 O01O K4A 54.12(14) . . ?
Mo0A O01P K00J 116.7(2) . 2_545 ?
Mo0A O01P K5 162.1(3) . 2_545 ?
Mo0A O01P K19 155.5(6) . 2_545 ?
K5 O01P K00J 79.81(14) 2_545 2_545 ?
Mo02 N01R K15 77.9(3) . . ?
N02I N01R Mo02 117.8(4) . . ?
N02I N01R K15 83.6(4) . . ?
C02V N01R Mo02 133.6(5) . . ?
C02V N01R N02I 108.6(5) . . ?
C02V N01R K15 106.5(5) . . ?
Mo03 O01S K1 121.5(2) . . ?
Mo03 O01S K3 142.3(2) . . ?
Mo03 O01S K4B 102.7(4) . 2_545 ?
K1 O01S K3 65.70(14) . . ?
K3 O01S K4B 47.6(3) . 2_545 ?
Mo05 O01T K00J 122.7(2) . 2_545 ?
Mo05 O01T K4A 102.1(2) . 2_545 ?
K00J O01T K4A 87.67(15) 2_545 2_545 ?
Mo06 O01U K1 145.2(3) . 4_565 ?
Mo06 O01U K3 136.9(3) . 4_565 ?
K3 O01U K1 76.84(19) 4_565 4_565 ?
N025 N01V Mo05 116.8(4) . . ?
C036 N01V Mo05 135.4(5) . . ?
C036 N01V N025 107.4(5) . . ?
Mo01 O01W K00J 134.6(3) . . ?
Mo01 O01W K2 119.9(3) . . ?
Mo01 O01W K5 136.6(2) . . ?
Mo01 O01W K19 152.2(4) . . ?
K00J O01W K2 103.4(2) . . ?
K00J O01W K5 79.85(14) . . ?
K00J O01W K19 67.1(3) . . ?
K2 O01W K5 53.23(15) . . ?
Mo0D O01Y K7 141.0(3) . . ?
Mo0D O01Y K7 126.7(2) . 3_565 ?
Mo0D O01Y K15 124.9(4) . . ?
K7 O01Y K7 88.6(2) . 3_565 ?
Mo0C O01Z Mo0B 82.67(18) . . ?
Mo08 O020 K1 130.5(3) . . ?
Mo08 O020 K2 139.9(3) . . ?
N02D N021 Mo04 117.4(4) . . ?
C03H N021 Mo04 132.7(5) . . ?
C03H N021 N02D 107.5(6) . . ?
Mo0G O022 K5 148.7(3) . 4_565 ?
Mo0G O022 K19 150.3(4) . 4_565 ?
K5 O022 K19 13.5(4) 4_565 4_565 ?
N02E N023 Mo0B 116.2(4) . . ?
C032 N023 Mo0B 136.4(5) . . ?
C032 N023 N02E 107.2(6) . . ?
Mo04 O024 K1 130.7(3) . 4_565 ?
Mo04 O024 K2 152.8(3) . 4_565 ?
Mo04 O024 K5 146.9(3) . 4_565 ?
Mo04 O024 K19 148.5(5) . 4_565 ?
K2 O024 K1 22.09(13) 4_565 4_565 ?
K2 O024 K5 53.77(16) 4_565 4_565 ?
K2 O024 K19 57.7(5) 4_565 4_565 ?
N01V N025 Mo03 117.1(4) . . ?
C034 N025 Mo03 134.4(5) . . ?
C034 N025 N01V 108.3(5) . . ?
Mo09 O026 K6 141.2(3) . . ?
Mo0E O027 K3 145.4(3) . 4_565 ?
N02J N028 Mo09 117.7(4) . . ?
C03E N028 Mo09 134.3(5) . . ?
C03E N028 N02J 107.8(6) . . ?
Mo0C O029 K00J 103.7(2) . 2_545 ?
Mo0C O029 K4B 123.1(3) . 2_545 ?
Mo0C O029 K6 157.4(3) . 2_545 ?
Mo0C O029 K4A 126.0(3) . 2_545 ?
K00J O029 K4B 98.5(3) 2_545 2_545 ?
K6 O029 K00J 98.73(17) 2_545 2_545 ?
K6 O029 K4B 54.9(3) 2_545 2_545 ?
K6 O029 K4A 55.56(15) 2_545 2_545 ?
K4A O029 K00J 91.01(18) 2_545 2_545 ?
K4A O029 K4B 7.5(3) 2_545 2_545 ?
N02H N02A Mo0C 116.8(4) . . ?
C02Y N02A Mo0C 134.3(5) . . ?
C02Y N02A N02H 108.4(6) . . ?
N02G N02B Mo07 116.4(4) . . ?
C035 N02B Mo07 135.1(5) . . ?
C035 N02B N02G 108.3(6) . . ?
Mo0F O02C K19 142.9(4) . 2_545 ?
N021 N02D Mo0A 116.5(4) . . ?
C03I N02D Mo0A 133.7(5) . . ?
C03I N02D N021 107.9(5) . . ?
N023 N02E Mo01 117.2(4) . . ?
C03B N02E Mo01 134.4(5) . . ?
C03B N02E N023 108.5(5) . . ?
Mo0B O02F K3 147.6(3) . . ?
Mo0B O02F K4B 129.6(4) . 2_545 ?
Mo0B O02F K4A 120.0(3) . 2_545 ?
K3 O02F K4B 54.3(4) . 2_545 ?
K3 O02F K4A 66.50(18) . 2_545 ?
N02B N02G Mo0D 117.9(4) . . ?
C039 N02G Mo0D 133.6(5) . . ?
C039 N02G N02B 108.5(5) . . ?
N02A N02H Mo0F 117.7(4) . . ?
C03F N02H Mo0F 134.4(5) . . ?
C03F N02H N02A 107.7(6) . . ?
N01R N02I Mo06 116.5(4) . . ?
C02X N02I Mo06 136.1(5) . . ?
C02X N02I N01R 107.4(6) . . ?
N028 N02J Mo08 116.8(4) . . ?
C03A N02J Mo08 135.2(5) . . ?
C03A N02J N028 107.5(6) . . ?
N02M N02L Mo0G 117.4(4) . . ?
C03K N02L Mo0G 133.4(7) . . ?
C03K N02L N02M 107.1(7) . . ?
N02L N02M Mo0E 117.6(4) . . ?
C03M N02M Mo0E 129.8(6) . . ?
C03M N02M N02L 109.1(7) . . ?
H02A N02N H02B 120.0 . . ?
C02V N02N H02A 120.0 . . ?
C02V N02N H02B 120.0 . . ?
H02C N02O H02D 120.0 . . ?
C039 N02O H02C 120.0 . . ?
C039 N02O H02D 120.0 . . ?
C039 N02O K7 91.9(5) . 3_565 ?
C039 N02O K15 87.1(5) . 3_565 ?
K7 N02O H02C 81.6 3_565 . ?
K7 N02O H02D 96.5 3_565 . ?
K7 N02O K15 20.5(2) 3_565 3_565 ?
K15 N02O H02C 101.3 3_565 . ?
K15 N02O H02D 81.6 3_565 . ?
H02E N02R H02F 120.0 . . ?
C02Y N02R H02E 120.0 . . ?
C02Y N02R H02F 120.0 . . ?
H02G N02T H02H 120.0 . . ?
C03B N02T H02G 120.0 . . ?
C03B N02T H02H 120.0 . . ?
C02V C02U H02U 127.8 . . ?
C02X C02U H02U 127.8 . . ?
C02X C02U C02V 104.3(6) . . ?
N01R C02V N02N 120.4(6) . . ?
N01R C02V C02U 109.3(6) . . ?
N02N C02V C02U 130.2(6) . . ?
H02I N02W H02J 120.0 . . ?
C03E N02W H02I 120.0 . . ?
C03E N02W H02J 120.0 . . ?
N02I C02X C02U 110.4(7) . . ?
N02I C02X H02X 124.8 . . ?
C02U C02X H02X 124.8 . . ?
N02A C02Y N02R 122.0(7) . . ?
N02A C02Y C03L 109.5(7) . . ?
N02R C02Y C03L 128.5(7) . . ?
C034 C030 H030 127.5 . . ?
C034 C030 C036 104.9(6) . . ?
C036 C030 H030 127.5 . . ?
H03A N031 H03B 120.0 . . ?
C036 N031 H03A 120.0 . . ?
C036 N031 H03B 120.0 . . ?
N023 C032 H032 124.9 . . ?
N023 C032 C038 110.2(7) . . ?
C038 C032 H032 124.9 . . ?
C03A C033 H033 127.8 . . ?
C03A C033 C03E 104.4(6) . . ?
C03E C033 H033 127.8 . . ?
N025 C034 C030 110.0(6) . . ?
N025 C034 H034 125.0 . . ?
C030 C034 H034 125.0 . . ?
N02B C035 H035 125.4 . . ?
N02B C035 C03N 109.1(7) . . ?
C03N C035 H035 125.4 . . ?
N01V C036 C030 109.4(6) . . ?
N01V C036 N031 120.5(7) . . ?
N031 C036 C030 130.0(7) . . ?
H03C N037 H03D 120.0 . . ?
C03I N037 H03C 120.0 . . ?
C03I N037 H03D 120.0 . . ?
C032 C038 H038 127.7 . . ?
C032 C038 C03B 104.5(6) . . ?
C03B C038 H038 127.7 . . ?
N02G C039 N02O 121.2(6) . . ?
N02G C039 C03N 109.0(7) . . ?
N02G C039 K7 97.2(4) . 3_565 ?
N02G C039 K15 110.0(5) . 3_565 ?
N02O C039 C03N 129.7(7) . . ?
N02O C039 K7 62.7(4) . 3_565 ?
N02O C039 K15 69.1(5) . 3_565 ?
C03N C039 K7 110.2(5) . 3_565 ?
C03N C039 K15 91.9(5) . 3_565 ?
K7 C039 K15 19.3(2) 3_565 3_565 ?
N02J C03A C033 110.9(7) . . ?
N02J C03A H03E 124.5 . . ?
C033 C03A H03E 124.5 . . ?
N02E C03B N02T 121.0(7) . . ?
N02E C03B C038 109.6(7) . . ?
N02T C03B C038 129.4(7) . . ?
H03F N03C H03G 120.0 . . ?
C03K N03C H03F 120.0 . . ?
C03K N03C H03G 120.0 . . ?
C03H C03D H03H 127.5 . . ?
C03H C03D C03I 105.1(7) . . ?
C03I C03D H03H 127.5 . . ?
N028 C03E N02W 120.8(7) . . ?
N028 C03E C033 109.4(7) . . ?
N02W C03E C033 129.7(7) . . ?
N02H C03F H03I 124.9 . . ?
N02H C03F C03L 110.2(7) . . ?
C03L C03F H03I 124.9 . . ?
N021 C03H C03D 109.9(7) . . ?
N021 C03H H03J 125.0 . . ?
C03D C03H H03J 125.0 . . ?
N02D C03I N037 122.7(7) . . ?
N02D C03I C03D 109.6(7) . . ?
N037 C03I C03D 127.7(7) . . ?
C03K C03J H03K 126.7 . . ?
C03K C03J C03M 106.6(8) . . ?
C03M C03J H03K 126.7 . . ?
N02L C03K N03C 120.1(9) . . ?
N02L C03K C03J 110.1(8) . . ?
N03C C03K C03J 129.6(8) . . ?
C02Y C03L H03L 127.9 . . ?
C03F C03L C02Y 104.1(6) . . ?
C03F C03L H03L 127.9 . . ?
N02M C03M C03J 107.1(9) . . ?
N02M C03M H03M 126.5 . . ?
C03J C03M H03M 126.5 . . ?
C035 C03N H03N 127.4 . . ?
C039 C03N C035 105.1(7) . . ?
C039 C03N H03N 127.4 . . ?
Mo08 K1 Mo03 37.20(3) . . ?
Mo08 K1 K19 118.0(3) . . ?
O019 K1 Mo03 66.04(11) . . ?
O019 K1 Mo08 68.90(10) . . ?
O019 K1 O024 146.26(19) . 4_666 ?
O019 K1 K3 82.98(16) . . ?
O019 K1 O2 104.7(3) . . ?
O019 K1 K19 100.1(4) . . ?
O01S K1 Mo03 20.63(9) . . ?
O01S K1 Mo08 55.64(10) . . ?
O01S K1 O019 78.87(16) . . ?
O01S K1 O024 133.92(19) . 4_666 ?
O01S K1 K3 58.37(13) . . ?
O01S K1 O2 137.8(3) . . ?
O01S K1 K19 173.6(3) . . ?
O01U K1 Mo03 98.40(15) 4_666 . ?
O01U K1 Mo08 125.24(16) 4_666 . ?
O01U K1 O019 132.9(2) 4_666 . ?
O01U K1 O01S 77.96(17) 4_666 . ?
O01U K1 O024 63.12(16) 4_666 4_666 ?
O01U K1 K3 49.98(14) 4_666 . ?
O01U K1 O2 120.0(3) 4_666 . ?
O01U K1 K19 106.9(3) 4_666 . ?
O020 K1 Mo03 53.04(13) . . ?
O020 K1 Mo08 19.29(11) . . ?
O020 K1 O019 84.68(16) . . ?
O020 K1 O01S 68.12(17) . . ?
O020 K1 O01U 122.5(2) . 4_666 ?
O020 K1 O024 112.4(2) . 4_666 ?
O020 K1 K3 126.42(19) . . ?
O020 K1 O2 70.4(3) . . ?
O020 K1 O1 158.4(3) . . ?
O020 K1 K19 105.5(3) . . ?
O024 K1 Mo03 147.49(16) 4_666 . ?
O024 K1 Mo08 131.59(17) 4_666 . ?
O024 K1 K3 106.32(13) 4_666 . ?
O024 K1 K19 48.4(3) 4_666 . ?
K3 K1 Mo03 74.42(10) . . ?
K3 K1 Mo08 111.50(12) . . ?
K3 K1 K19 128.0(3) . . ?
O2 K1 Mo03 122.8(3) . . ?
O2 K1 Mo08 85.8(3) . . ?
O2 K1 O024 58.8(2) . 4_666 ?
O2 K1 K3 162.7(3) . . ?
O2 K1 K19 36.1(4) . . ?
O1 K1 Mo03 131.8(3) . . ?
O1 K1 Mo08 149.30(19) . . ?
O1 K1 O019 80.7(2) . . ?
O1 K1 O01S 123.7(3) . . ?
O1 K1 O01U 79.0(2) . 4_666 ?
O1 K1 O024 73.7(2) . 4_666 ?
O1 K1 K3 67.5(2) . . ?
O1 K1 O2 98.0(4) . . ?
O1 K1 K19 62.0(4) . . ?
K19 K1 Mo03 153.7(3) . . ?
Mo01 K2 K00J 59.65(7) . . ?
Mo01 K2 K3 95.99(12) . . ?
O019 K2 Mo01 32.91(9) . . ?
O019 K2 K00J 90.69(13) . . ?
O019 K2 K3 66.19(14) . . ?
O01W K2 Mo01 22.28(11) . . ?
O01W K2 K00J 37.86(12) . . ?
O01W K2 O019 54.90(15) . . ?
O01W K2 O020 91.38(18) . . ?
O01W K2 O024 140.8(3) . 4_666 ?
O01W K2 K3 117.62(19) . . ?
O020 K2 Mo01 86.85(13) . . ?
O020 K2 K00J 89.54(15) . . ?
O020 K2 O019 75.13(16) . . ?
O020 K2 K3 92.08(18) . . ?
O024 K2 Mo01 157.7(2) 4_666 . ?
O024 K2 K00J 109.4(2) 4_666 . ?
O024 K2 O019 157.7(2) 4_666 . ?
O024 K2 O020 113.5(2) 4_666 . ?
O024 K2 K3 92.33(17) 4_666 . ?
K3 K2 K00J 155.47(13) . . ?
O2 K2 Mo01 100.3(3) . . ?
O2 K2 K00J 42.4(4) . . ?
O2 K2 O019 126.3(3) . . ?
O2 K2 O01W 79.7(4) . . ?
O2 K2 O020 79.4(4) . . ?
O2 K2 O024 76.1(3) . 4_666 ?
O2 K2 K3 161.1(4) . . ?
O2 K2 K5 72.5(4) . . ?
O2 K2 O1 138.6(5) . . ?
K5 K2 Mo01 86.96(16) . . ?
K5 K2 K00J 61.82(13) . . ?
K5 K2 O019 112.7(2) . . ?
K5 K2 O01W 72.62(18) . . ?
K5 K2 O020 149.6(2) . . ?
K5 K2 O024 70.94(18) . 4_666 ?
K5 K2 K3 118.20(16) . . ?
O1 K2 Mo01 85.66(19) . . ?
O1 K2 K00J 117.9(3) . . ?
O1 K2 O019 78.5(2) . . ?
O1 K2 O01W 95.4(2) . . ?
O1 K2 O020 142.0(3) . . ?
O1 K2 O024 83.3(2) . 4_666 ?
O1 K2 K3 51.9(3) . . ?
O1 K2 K5 67.0(3) . . ?
Mo06 K3 Mo0B 141.91(11) 4_666 . ?
O01S K3 Mo06 90.15(12) . 4_666 ?
O01S K3 Mo0B 80.52(12) . . ?
O01S K3 K1 55.93(13) . . ?
O01S K3 K7 120.06(15) . 4_666 ?
O01S K3 O1 101.84(18) . . ?
O01S K3 K4A 73.60(13) . 2_545 ?
O01U K3 Mo06 16.93(12) 4_666 4_666 ?
O01U K3 Mo0B 126.69(18) 4_666 . ?
O01U K3 O01S 78.18(16) 4_666 . ?
O01U K3 O027 92.55(17) 4_666 4_666 ?
O01U K3 O02F 137.6(2) 4_666 . ?
O01U K3 K1 53.18(15) 4_666 . ?
O01U K3 K4B 138.3(4) 4_666 2_545 ?
O01U K3 K7 97.48(17) 4_666 4_666 ?
O01U K3 O1 68.90(18) 4_666 . ?
O01U K3 K15 86.4(3) 4_666 4_666 ?
O01U K3 K4A 143.76(18) 4_666 2_545 ?
O027 K3 Mo06 83.32(13) 4_666 4_666 ?
O027 K3 Mo0B 96.80(14) 4_666 . ?
O027 K3 O01S 165.7(2) 4_666 . ?
O027 K3 K1 109.75(17) 4_666 . ?
O027 K3 K7 71.61(15) 4_666 4_666 ?
O027 K3 O1 64.33(17) 4_666 . ?
O027 K3 K4A 118.96(17) 4_666 2_545 ?
O02F K3 Mo06 150.82(19) . 4_666 ?
O02F K3 Mo0B 12.87(13) . . ?
O02F K3 O01S 90.67(19) . . ?
O02F K3 O027 88.91(19) . 4_666 ?
O02F K3 K1 86.63(18) . . ?
O02F K3 K4B 72.6(4) . 2_545 ?
O02F K3 K7 122.89(18) . 4_666 ?
O02F K3 O1 73.80(19) . . ?
O02F K3 K15 135.0(4) . 4_666 ?
O02F K3 K4A 65.55(16) . 2_545 ?
K1 K3 Mo0B 74.41(11) . . ?
K1 K3 O1 47.27(14) . . ?
K4B K3 Mo0B 77.2(4) 2_545 . ?
K4B K3 O01S 72.7(3) 2_545 . ?
K4B K3 K1 124.2(4) 2_545 . ?
K4B K3 O1 145.8(4) 2_545 . ?
K7 K3 Mo06 81.12(9) 4_666 4_666 ?
K7 K3 Mo0B 135.23(11) 4_666 . ?
O1 K3 Mo06 77.49(12) . 4_666 ?
O1 K3 Mo0B 68.63(12) . . ?
O1 K3 K7 132.64(15) . 4_666 ?
K15 K3 Mo0B 146.9(3) 4_666 . ?
K15 K3 O01S 111.5(4) 4_666 . ?
K15 K3 K1 138.3(3) 4_666 . ?
K15 K3 O1 133.2(3) 4_666 . ?
K4A K3 Mo06 141.82(14) 2_545 4_666 ?
K4A K3 Mo0B 70.34(9) 2_545 . ?
K4A K3 K7 78.02(12) 2_545 4_666 ?
K4A K3 O1 138.90(17) 2_545 . ?
Mo03 K4B K00J 92.4(3) 2 . ?
O00V K4B Mo03 29.69(17) 2 2 ?
O00V K4B K00J 63.2(3) 2 . ?
O00V K4B O01S 52.7(3) 2 2 ?
O00V K4B O029 72.1(4) 2 2 ?
O00V K4B O02F 79.2(4) 2 2 ?
O00V K4B K15 142.5(6) 2 3_565 ?
O01S K4B Mo03 23.89(13) 2 2 ?
O01S K4B K00J 116.0(4) 2 . ?
O01S K4B O029 114.1(5) 2 2 ?
O029 K4B Mo03 98.4(4) 2 2 ?
O029 K4B K00J 38.1(2) 2 . ?
O02F K4B Mo03 81.3(3) 2 2 ?
O02F K4B K00J 94.2(4) 2 . ?
O02F K4B O01S 76.9(4) 2 2 ?
O02F K4B O029 58.4(3) 2 2 ?
O02F K4B K15 98.6(5) 2 3_565 ?
K3 K4B Mo03 81.3(4) 2 2 ?
K3 K4B K00J 147.2(5) 2 . ?
K3 K4B O00V 103.2(5) 2 2 ?
K3 K4B O01S 59.7(3) 2 2 ?
K3 K4B O029 110.7(5) 2 2 ?
K3 K4B O02F 53.1(3) 2 2 ?
K3 K4B K6 109.4(5) 2 . ?
K3 K4B K15 51.8(4) 2 3_565 ?
K6 K4B Mo03 148.1(6) . 2 ?
K6 K4B K00J 62.0(3) . . ?
K6 K4B O00V 119.9(6) . 2 ?
K6 K4B O01S 158.6(6) . 2 ?
K6 K4B O029 49.7(3) . 2 ?
K6 K4B O02F 82.0(4) . 2 ?
K6 K4B K15 96.4(5) . 3_565 ?
K15 K4B K00J 153.1(5) 3_565 . ?
K00J O2 K1 118.7(5) . . ?
K2 O2 K00J 108.5(6) . . ?
K2 O2 K5 62.1(4) . . ?
K5 O2 K00J 79.8(4) . . ?
K19 O2 K00J 78.0(6) . . ?
K19 O2 K1 91.0(7) . . ?
O01P K5 K00J 53.30(11) 2 . ?
O01P K5 O01W 86.36(16) 2 . ?
O01P K5 O024 137.9(2) 2 4_666 ?
O01P K5 O2 96.2(3) 2 . ?
O01P K5 O1 151.6(2) 2 . ?
O01P K5 O3 81.2(3) 2 . ?
O01W K5 K00J 43.83(10) . . ?
O022 K5 K00J 158.23(16) 4_666 . ?
O022 K5 O01P 104.96(18) 4_666 2 ?
O022 K5 O01W 146.0(2) 4_666 . ?
O022 K5 O024 85.00(16) 4_666 4_666 ?
O022 K5 O2 144.4(3) 4_666 . ?
O022 K5 O1 77.0(2) 4_666 . ?
O022 K5 O3 74.3(3) 4_666 . ?
O024 K5 K00J 111.58(14) 4_666 . ?
O024 K5 O01W 108.12(16) 4_666 . ?
K2 K5 K00J 79.47(13) . . ?
K2 K5 O01P 132.76(18) . 2 ?
K2 K5 O01W 54.15(14) . . ?
K2 K5 O022 122.26(19) . 4_666 ?
K2 K5 O024 55.29(15) . 4_666 ?
K2 K5 O2 45.4(3) . . ?
K2 K5 O1 52.51(19) . . ?
K2 K5 O3 111.1(4) . . ?
O2 K5 K00J 51.3(3) . . ?
O2 K5 O01W 62.1(2) . . ?
O2 K5 O024 60.5(3) . 4_666 ?
O2 K5 O3 81.2(4) . . ?
O1 K5 K00J 121.06(17) . . ?
O1 K5 O01W 78.38(18) . . ?
O1 K5 O024 70.24(18) . 4_666 ?
O1 K5 O2 97.6(3) . . ?
O1 K5 O3 125.5(3) . . ?
O3 K5 K00J 100.4(3) . . ?
O3 K5 O01W 139.6(3) . . ?
O3 K5 O024 62.0(3) . 4_666 ?
Mo02 K7 K7 110.35(13) . 3_565 ?
Mo02 K7 K4A 132.95(14) . 3_565 ?
O01F K7 Mo02 32.46(9) . . ?
O01F K7 K3 67.33(13) . 4_565 ?
O01F K7 K7 121.98(15) . 3_565 ?
O01F K7 O6 101.5(3) . . ?
O01F K7 K4A 112.26(16) . 3_565 ?
O01M K7 Mo02 22.47(11) . . ?
O01M K7 O01F 54.42(14) . . ?
O01M K7 O01Y 99.6(2) . 3_565 ?
O01M K7 N02O 67.46(17) . 3_565 ?
O01M K7 C039 92.00(19) . 3_565 ?
O01M K7 K3 118.16(18) . 4_565 ?
O01M K7 K7 94.34(18) . 3_565 ?
O01M K7 O6 61.7(3) . . ?
O01M K7 K4A 145.90(17) . 3_565 ?
O01Y K7 Mo02 122.07(16) 3_565 . ?
O01Y K7 Mo02 84.79(14) . . ?
O01Y K7 O01F 77.12(16) . . ?
O01Y K7 O01F 151.85(19) 3_565 . ?
O01Y K7 O01M 85.43(18) . . ?
O01Y K7 O01Y 91.4(2) . 3_565 ?
O01Y K7 N02O 138.2(3) . 3_565 ?
O01Y K7 C039 63.73(17) 3_565 3_565 ?
O01Y K7 C039 154.2(3) . 3_565 ?
O01Y K7 K3 140.73(16) 3_565 4_565 ?
O01Y K7 K3 101.35(17) . 4_565 ?
O01Y K7 K7 50.12(14) . 3_565 ?
O01Y K7 K7 41.28(12) 3_565 3_565 ?
O01Y K7 O6 56.5(3) . . ?
O01Y K7 O6 51.8(3) 3_565 . ?
O01Y K7 K4A 95.46(14) 3_565 3_565 ?
O01Y K7 K4A 124.74(17) . 3_565 ?
N02O K7 Mo02 81.31(14) 3_565 . ?
N02O K7 O01F 108.03(18) 3_565 . ?
N02O K7 O01Y 64.23(18) 3_565 3_565 ?
N02O K7 C039 25.44(19) 3_565 3_565 ?
N02O K7 K3 119.2(2) 3_565 4_565 ?
N02O K7 K7 99.1(2) 3_565 3_565 ?
N02O K7 O6 82.2(3) 3_565 . ?
N02O K7 K4A 92.56(17) 3_565 3_565 ?
C039 K7 Mo02 102.29(16) 3_565 . ?
C039 K7 O01F 121.57(19) 3_565 . ?
C039 K7 K3 102.42(19) 3_565 4_565 ?
C039 K7 K7 104.8(2) 3_565 3_565 ?
C039 K7 O6 99.9(3) 3_565 . ?
C039 K7 K4A 67.72(17) 3_565 3_565 ?
K3 K7 Mo02 96.19(12) 4_565 . ?
K3 K7 K7 136.40(15) 4_565 3_565 ?
K3 K7 K4A 47.02(10) 4_565 3_565 ?
K7 K7 K4A 116.68(14) 3_565 3_565 ?
O6 K7 Mo02 79.9(3) . . ?
O6 K7 Mo02 155.0(4) 3_565 . ?
O6 K7 O01F 131.9(4) 3_565 . ?
O6 K7 O01M 149.9(4) 3_565 . ?
O6 K7 O01Y 70.5(4) 3_565 . ?
O6 K7 O01Y 64.3(4) 3_565 3_565 ?
O6 K7 N02O 119.8(4) 3_565 3_565 ?
O6 K7 C039 101.8(4) 3_565 3_565 ?
O6 K7 K3 157.7(3) . 4_565 ?
O6 K7 K3 85.1(4) 3_565 4_565 ?
O6 K7 K7 56.4(4) 3_565 3_565 ?
O6 K7 K7 33.0(3) . 3_565 ?
O6 K7 O6 89.4(4) 3_565 . ?
O6 K7 K4A 63.9(3) 3_565 3_565 ?
O6 K7 K4A 145.7(3) . 3_565 ?
Mo07 K6 K00J 60.64(5) . . ?
O00R K6 Mo07 34.10(8) . . ?
O00R K6 K00J 92.82(11) . . ?
O01O K6 Mo07 23.41(11) . . ?
O01O K6 K00J 37.87(12) . . ?
O01O K6 O00R 57.29(15) . . ?
O01O K6 O026 96.62(18) . . ?
O01O K6 O029 80.18(18) . 2 ?
O01O K6 K4B 79.6(3) . . ?
O01O K6 O6 121.0(4) . . ?
O01O K6 O5A 162.5(3) . . ?
O01O K6 O18 153.2(4) . . ?
O026 K6 Mo07 90.75(14) . . ?
O026 K6 K00J 93.52(14) . . ?
O026 K6 O00R 76.98(16) . . ?
O026 K6 K4B 175.8(4) . . ?
O026 K6 O5A 97.8(3) . . ?
O026 K6 O18 82.6(4) . . ?
O029 K6 Mo07 103.58(14) 2 . ?
O029 K6 K00J 43.88(12) 2 . ?
O029 K6 O00R 136.68(18) 2 . ?
O029 K6 O026 102.4(2) 2 . ?
O029 K6 K4B 75.4(4) 2 . ?
O029 K6 O5A 87.1(3) 2 . ?
O029 K6 O18 73.9(3) 2 . ?
K4B K6 Mo07 86.4(3) . . ?
K4B K6 K00J 82.4(4) . . ?
K4B K6 O00R 102.2(3) . . ?
O6 K6 Mo07 100.6(4) . . ?
O6 K6 K00J 156.0(4) . . ?
O6 K6 O00R 73.4(4) . . ?
O6 K6 O026 102.1(4) . . ?
O6 K6 O029 145.1(4) . 2 ?
O6 K6 O18 85.0(5) . . ?
K4A K6 Mo07 80.94(14) . . ?
K4A K6 K00J 69.77(14) . . ?
K4A K6 O00R 102.81(17) . . ?
K4A K6 O01O 70.21(18) . . ?
K4A K6 O026 163.3(2) . . ?
K4A K6 O029 66.03(17) . 2 ?
K4A K6 O6 93.7(4) . . ?
K4A K6 O18 104.4(4) . . ?
O5A K6 Mo07 164.7(3) . . ?
O5A K6 K00J 130.9(3) . . ?
O5A K6 O00R 136.2(3) . . ?
O5A K6 K4B 85.6(4) . . ?
O4 K6 Mo07 87.0(4) . . ?
O4 K6 K00J 137.0(4) . . ?
O4 K6 O00R 66.6(4) . . ?
O4 K6 O01O 104.5(4) . . ?
O4 K6 O026 116.0(4) . . ?
O4 K6 K4B 67.0(5) . . ?
O4 K6 O5A 77.8(5) . . ?
O18 K6 Mo07 172.1(4) . . ?
O18 K6 K00J 115.3(3) . . ?
O18 K6 O00R 146.1(3) . . ?
K1 O1 K3 65.2(2) . . ?
K2 O1 K3 92.1(3) . . ?
K2 O1 K5 60.5(2) . . ?
K5 O1 K3 151.1(3) . . ?
O3 O3 K5 118.1(15) 3_666 . ?
K7 O6 K7 90.6(4) 3_565 . ?
K7 O6 K6 126.3(6) 3_565 . ?
K6 O6 K7 133.7(6) . . ?
Mo02 K15 Mo06 51.78(18) . . ?
Mo02 K15 K6 163.2(4) . 3_565 ?
Mo06 K15 K6 140.5(3) . 3_565 ?
O01F K15 Mo02 33.96(18) . . ?
O01F K15 Mo06 29.15(19) . . ?
O01F K15 O01M 58.4(3) . . ?
O01F K15 N01R 52.9(3) . . ?
O01F K15 O01Y 75.9(4) . . ?
O01F K15 N02O 114.5(4) . 3_565 ?
O01F K15 C039 135.4(5) . 3_565 ?
O01F K15 K4B 140.3(6) . 3_565 ?
O01F K15 K6 147.4(5) . 3_565 ?
O01F K15 O4 148.2(6) . 3_565 ?
O01M K15 Mo02 27.12(15) . . ?
O01M K15 Mo06 78.9(3) . . ?
O01M K15 N01R 50.3(2) . . ?
O01M K15 O01Y 71.7(3) . . ?
O01M K15 N02O 60.5(3) . 3_565 ?
O01M K15 C039 84.2(4) . 3_565 ?
O01M K15 K4B 156.6(6) . 3_565 ?
O01M K15 K6 138.6(4) . 3_565 ?
O01M K15 O4 126.5(5) . 3_565 ?
N01R K15 Mo02 35.24(15) . . ?
N01R K15 Mo06 47.8(2) . . ?
N01R K15 K6 157.7(4) . 3_565 ?
O01Y K15 Mo02 80.5(3) . . ?
O01Y K15 Mo06 102.1(4) . . ?
O01Y K15 N01R 115.7(4) . . ?
O01Y K15 C039 117.1(4) . 3_565 ?
O01Y K15 K6 84.7(3) . 3_565 ?
N02O K15 Mo02 80.8(3) 3_565 . ?
N02O K15 Mo06 119.2(4) 3_565 . ?
N02O K15 N01R 71.4(3) 3_565 . ?
N02O K15 O01Y 105.1(4) 3_565 . ?
N02O K15 C039 23.7(2) 3_565 3_565 ?
N02O K15 K4B 96.2(5) 3_565 3_565 ?
N02O K15 K6 95.6(3) 3_565 3_565 ?
C039 K15 Mo02 102.9(4) 3_565 . ?
C039 K15 Mo06 129.4(4) 3_565 . ?
C039 K15 N01R 85.3(4) 3_565 . ?
C039 K15 K6 76.9(3) 3_565 3_565 ?
K3 K15 Mo02 121.9(5) 4_565 . ?
K3 K15 Mo06 70.5(3) 4_565 . ?
K3 K15 O01F 90.8(5) 4_565 . ?
K3 K15 O01M 148.7(6) 4_565 . ?
K3 K15 N01R 108.4(4) 4_565 . ?
K3 K15 O01Y 108.3(5) 4_565 . ?
K3 K15 N02O 142.1(5) 4_565 3_565 ?
K3 K15 C039 120.1(5) 4_565 3_565 ?
K3 K15 K4B 50.8(3) 4_565 3_565 ?
K3 K15 K6 70.5(3) 4_565 3_565 ?
K3 K15 O4 82.1(4) 4_565 3_565 ?
K4B K15 Mo02 158.0(5) 3_565 . ?
K4B K15 Mo06 113.9(4) 3_565 . ?
K4B K15 N01R 123.1(5) 3_565 . ?
K4B K15 O01Y 121.1(5) 3_565 . ?
O4 K15 Mo02 151.5(5) 3_565 . ?
O4 K15 Mo06 150.9(5) 3_565 . ?
O4 K15 N01R 158.2(6) 3_565 . ?
O4 K15 O01Y 76.9(4) 3_565 . ?
Mo05 K4A Mo0C 75.75(8) 2 2 ?
Mo05 K4A K00J 56.25(7) 2 . ?
Mo05 K4A K7 147.05(12) 2 3_565 ?
Mo0C K4A K00J 54.70(7) 2 . ?
Mo0C K4A K7 136.02(12) 2 3_565 ?
K00J K4A K7 142.58(12) . 3_565 ?
O00V K4A Mo05 29.11(11) 2 2 ?
O00V K4A Mo0C 67.36(12) 2 2 ?
O00V K4A K00J 75.55(15) 2 . ?
O00V K4A O01O 111.4(2) 2 . ?
O00V K4A O01T 52.84(15) 2 2 ?
O00V K4A O029 83.81(18) 2 2 ?
O00V K4A O02F 81.00(17) 2 2 ?
O00V K4A K3 94.95(17) 2 2 ?
O00V K4A K7 140.3(2) 2 3_565 ?
O01O K4A Mo05 84.48(15) . 2 ?
O01O K4A Mo0C 87.85(15) . 2 ?
O01O K4A K00J 41.19(12) . . ?
O01O K4A O01T 60.60(16) . 2 ?
O01O K4A O02F 131.1(2) . 2 ?
O01O K4A K3 153.45(18) . 2 ?
O01O K4A K7 102.29(14) . 3_565 ?
O01T K4A Mo05 24.14(9) 2 2 ?
O01T K4A Mo0C 79.96(13) 2 2 ?
O01T K4A K00J 40.03(11) 2 . ?
O01T K4A K7 142.09(15) 2 3_565 ?
O029 K4A Mo05 84.85(15) 2 2 ?
O029 K4A Mo0C 19.60(10) 2 2 ?
O029 K4A K00J 46.24(13) 2 . ?
O029 K4A O01O 71.19(18) 2 . ?
O029 K4A O01T 81.09(19) 2 2 ?
O029 K4A O02F 63.24(17) 2 2 ?
O029 K4A K3 110.19(18) 2 2 ?
O029 K4A K7 127.99(17) 2 3_565 ?
O02F K4A Mo05 107.24(13) 2 2 ?
O02F K4A Mo0C 52.27(11) 2 2 ?
O02F K4A K00J 106.87(15) 2 . ?
O02F K4A O01T 124.60(18) 2 2 ?
O02F K4A K3 47.95(14) 2 2 ?
O02F K4A K7 92.57(16) 2 3_565 ?
K3 K4A Mo05 121.99(13) 2 2 ?
K3 K4A Mo0C 99.99(12) 2 2 ?
K3 K4A K00J 154.68(14) 2 . ?
K3 K4A O01T 145.56(17) 2 2 ?
K3 K4A K7 54.97(12) 2 3_565 ?
K6 K4A Mo05 131.4(2) . 2 ?
K6 K4A Mo0C 76.09(13) . 2 ?
K6 K4A K00J 75.13(15) . . ?
K6 K4A O00V 142.0(2) . 2 ?
K6 K4A O01O 55.67(15) . . ?
K6 K4A O01T 111.8(2) . 2 ?
K6 K4A O029 58.41(16) . 2 ?
K6 K4A O02F 84.92(18) . 2 ?
K6 K4A K3 101.38(18) . 2 ?
K6 K4A K7 75.14(14) . 3_565 ?
K6 O4 K15 143.2(6) . 3_565 ?
H5A O5 H5B 104.5 . . ?
K19 O5 H5A 74.5 . . ?
K19 O5 H5B 76.5 . . ?
H7A O7 H7B 104.5 . . ?
K00J K19 K1 92.3(5) . . ?
K00J K19 H5A 100.4 . . ?
K00J K19 H5B 124.0 . . ?
O01P K19 K00J 60.1(4) 2 . ?
O01P K19 O01W 85.7(6) 2 . ?
O01P K19 O022 94.7(6) 2 4_666 ?
O01P K19 O024 165.5(9) 2 4_666 ?
O01P K19 O02C 81.4(5) 2 2 ?
O01P K19 K1 142.4(8) 2 . ?
O01P K19 H5A 95.9 2 . ?
O01P K19 H5B 125.9 2 . ?
O01W K19 K00J 46.6(3) . . ?
O01W K19 K1 56.9(4) . . ?
O01W K19 H5A 139.9 . . ?
O01W K19 H5B 140.2 . . ?
O022 K19 K00J 147.3(7) 4_666 . ?
O022 K19 O01W 117.0(7) 4_666 . ?
O022 K19 O02C 130.9(7) 4_666 2 ?
O022 K19 K1 98.3(5) 4_666 . ?
O022 K19 H5A 102.8 4_666 . ?
O022 K19 H5B 86.9 4_666 . ?
O024 K19 K00J 130.2(7) 4_666 . ?
O024 K19 O01W 108.8(7) 4_666 . ?
O024 K19 O022 79.0(5) 4_666 4_666 ?
O024 K19 O02C 92.7(6) 4_666 2 ?
O024 K19 K1 52.1(3) 4_666 . ?
O024 K19 H5A 73.1 4_666 . ?
O024 K19 H5B 41.5 4_666 . ?
O02C K19 K00J 69.6(4) 2 . ?
O02C K19 O01W 111.6(6) 2 . ?
O02C K19 K1 114.4(6) 2 . ?
O02C K19 H5A 30.7 2 . ?
O02C K19 H5B 58.8 2 . ?
K1 K19 H5A 115.1 . . ?
K1 K19 H5B 90.1 . . ?
O2 K19 K00J 60.4(5) . . ?
O2 K19 O01P 118.3(8) . 2 ?
O2 K19 O01W 64.7(6) . . ?
O2 K19 O022 146.6(9) . 4_666 ?
O2 K19 O024 69.9(6) . 4_666 ?
O2 K19 O02C 64.1(6) . 2 ?
O2 K19 K1 52.9(6) . . ?
O2 K19 O5 90.2(8) . . ?
O2 K19 H5A 79.8 . . ?
O2 K19 H5B 77.9 . . ?
O5 K19 K00J 120.4(7) . . ?
O5 K19 O01W 154.9(9) . . ?
O5 K19 K1 110.1(7) . . ?
O5 K19 H5A 20.1 . . ?
O5 K19 H5B 20.0 . . ?
H5A K19 H5B 32.5 . . ?

loop_
_geom_bond_atom_site_label_1
_geom_bond_atom_site_label_2
_geom_bond_distance
_geom_bond_site_symmetry_2
_geom_bond_publ_flag
Mo01 Mo07 2.5554(7) . ?
Mo01 K00J 4.0766(17) . ?
Mo01 O00T 1.960(4) . ?
Mo01 O00U 2.153(4) . ?
Mo01 O019 2.115(5) . ?
Mo01 O01C 1.944(5) . ?
Mo01 O01W 1.702(5) . ?
Mo01 N02E 2.165(5) . ?
Mo01 K2 3.892(5) . ?
Mo02 Mo09 2.5582(7) . ?
Mo02 O00W 1.956(4) . ?
Mo02 O014 2.183(5) . ?
Mo02 O015 1.940(4) . ?
Mo02 O01F 2.101(4) . ?
Mo02 O01M 1.700(5) . ?
Mo02 N01R 2.177(5) . ?
Mo02 K7 3.913(4) . ?
Mo02 K15 3.689(13) . ?
Mo03 Mo08 2.5652(7) . ?
Mo03 O00V 2.110(4) . ?
Mo03 O00Z 2.197(4) . ?
Mo03 O012 1.965(4) . ?
Mo03 O01G 1.953(4) . ?
Mo03 O01S 1.700(5) . ?
Mo03 N025 2.186(6) . ?
Mo03 K1 4.115(4) . ?
Mo03 K4B 4.095(15) 2_545 ?
Mo04 Mo06 2.5679(8) . ?
Mo04 O00Y 2.153(4) . ?
Mo04 O011 1.958(4) . ?
Mo04 O01E 1.951(4) . ?
Mo04 O01K 2.120(4) . ?
Mo04 N021 2.191(6) . ?
Mo04 O024 1.695(5) . ?
Mo05 Mo0A 2.5616(7) . ?
Mo05 K00J 3.9119(17) 2_545 ?
Mo05 O00S 1.960(5) . ?
Mo05 O00V 2.127(4) . ?
Mo05 O00Z 2.164(4) . ?
Mo05 O01B 1.957(4) . ?
Mo05 O01T 1.699(5) . ?
Mo05 N01V 2.168(5) . ?
Mo05 K4A 4.062(4) 2_545 ?
Mo06 O011 1.958(4) . ?
Mo06 O014 2.154(4) . ?
Mo06 O01E 1.957(5) . ?
Mo06 O01F 2.107(5) . ?
Mo06 O01U 1.694(5) . ?
Mo06 N02I 2.183(6) . ?
Mo06 K3 3.974(3) 4_565 ?
Mo06 K15 3.979(14) . ?
Mo07 O00R 2.112(4) . ?
Mo07 O00T 1.957(4) . ?
Mo07 O00X 2.177(4) . ?
Mo07 O01C 1.946(4) . ?
Mo07 O01O 1.704(5) . ?
Mo07 N02B 2.176(6) . ?
Mo07 K6 3.767(4) . ?
Mo08 O010 2.114(5) . ?
Mo08 O012 1.956(4) . ?
Mo08 O01D 2.171(4) . ?
Mo08 O01G 1.949(5) . ?
Mo08 O020 1.695(5) . ?
Mo08 N02J 2.189(6) . ?
Mo08 K1 3.902(3) . ?
Mo09 O00W 1.962(4) . ?
Mo09 O010 2.104(4) . ?
Mo09 O015 1.952(4) . ?
Mo09 O01D 2.191(5) . ?
Mo09 O026 1.688(5) . ?
Mo09 N028 2.154(5) . ?
Mo0A O00S 1.952(4) . ?
Mo0A O00Y 2.152(4) . ?
Mo0A O01B 1.947(4) . ?
Mo0A O01K 2.118(5) . ?
Mo0A O01P 1.706(5) . ?
Mo0A N02D 2.188(5) . ?
Mo0B Mo0C 2.5617(7) . ?
Mo0B O00U 2.158(4) . ?
Mo0B O018 1.958(4) . ?
Mo0B O019 2.102(4) . ?
Mo0B O01Z 1.945(5) . ?
Mo0B N023 2.184(5) . ?
Mo0B O02F 1.707(5) . ?
Mo0B K3 4.111(4) . ?
Mo0C K00J 3.8341(18) 2_545 ?
Mo0C O013 2.118(4) . ?
Mo0C O017 2.171(4) . ?
Mo0C O018 1.954(4) . ?
Mo0C O01Z 1.934(5) . ?
Mo0C O029 1.703(5) . ?
Mo0C N02A 2.178(6) . ?
Mo0C K4A 4.111(4) 2_545 ?
Mo0D Mo0E 2.5686(8) . ?
Mo0D O00R 2.096(5) . ?
Mo0D O00X 2.177(4) . ?
Mo0D O01A 1.965(5) . ?
Mo0D O01I 1.955(5) . ?
Mo0D O01Y 1.700(5) . ?
Mo0D N02G 2.181(5) . ?
Mo0E O01A 1.954(5) . ?
Mo0E O01H 2.210(5) . ?
Mo0E O01I 1.954(5) . ?
Mo0E O01J 2.106(5) . ?
Mo0E O027 1.701(5) . ?
Mo0E N02M 2.154(6) . ?
Mo0F Mo0G 2.5752(8) . ?
Mo0F O013 2.104(5) . ?
Mo0F O016 1.950(4) . ?
Mo0F O017 2.194(4) . ?
Mo0F O01N 1.954(5) . ?
Mo0F O02C 1.703(5) . ?
Mo0F N02H 2.192(6) . ?
Mo0G O016 1.967(4) . ?
Mo0G O01H 2.199(5) . ?
Mo0G O01J 2.120(4) . ?
Mo0G O01N 1.959(5) . ?
Mo0G O022 1.693(5) . ?
Mo0G N02L 2.184(6) . ?
K00H K00I 3.3686(19) . ?
K00H O00S 2.946(5) . ?
K00H O00W 2.930(5) . ?
K00H O011 2.908(4) . ?
K00H O012 2.984(4) . ?
K00I O00T 2.911(4) . ?
K00I O016 2.979(5) . ?
K00I O018 2.949(5) . ?
K00I O01A 2.946(5) . ?
K00J O013 2.702(5) 2 ?
K00J O01O 2.792(5) . ?
K00J O01P 3.124(5) 2 ?
K00J O01T 2.724(5) 2 ?
K00J O01W 2.698(5) . ?
K00J O029 3.056(6) 2 ?
K00J O02Q 2.645(7) . ?
K00J O2 3.042(13) . ?
K00J K5 3.835(4) . ?
K00J K19 3.42(2) . ?
O00R K6 3.134(6) . ?
O00V K4B 2.976(16) 2_545 ?
O00V K4A 2.761(6) 2_545 ?
O019 K1 2.984(6) . ?
O019 K2 3.217(6) . ?
O01F K7 3.235(6) . ?
O01F K15 2.649(15) . ?
O01M K7 2.806(6) . ?
O01M K15 3.030(13) . ?
O01O K6 2.643(6) . ?
O01O K4A 3.011(7) . ?
O01P K5 2.844(6) 2_545 ?
O01P K19 2.68(2) 2_545 ?
N01R N02I 1.369(8) . ?
N01R C02V 1.341(8) . ?
N01R K15 3.469(14) . ?
O01S K1 2.963(6) . ?
O01S K3 3.045(6) . ?
O01S K4B 3.369(16) 2_545 ?
O01T K4A 3.351(7) 2_545 ?
O01U K1 2.680(6) 4_565 ?
O01U K3 2.564(6) 4_565 ?
N01V N025 1.376(8) . ?
N01V C036 1.347(9) . ?
O01W K2 2.753(7) . ?
O01W K5 3.241(6) . ?
O01W K19 3.40(2) . ?
O01Y K7 3.158(7) 3_565 ?
O01Y K7 2.715(6) . ?
O01Y K15 3.349(15) . ?
O020 K1 2.581(6) . ?
O020 K2 2.940(7) . ?
N021 N02D 1.386(8) . ?
N021 C03H 1.345(8) . ?
O022 K5 2.756(6) 4_565 ?
O022 K19 3.33(2) 4_565 ?
N023 N02E 1.377(8) . ?
N023 C032 1.342(8) . ?
O024 K1 3.158(7) 4_565 ?
O024 K2 2.773(7) 4_565 ?
O024 K5 3.188(6) 4_565 ?
O024 K19 2.99(2) 4_565 ?
N025 C034 1.331(8) . ?
O026 K6 2.679(6) . ?
O027 K3 2.940(6) 4_565 ?
N028 N02J 1.378(8) . ?
N028 C03E 1.343(9) . ?
O029 K4B 3.397(19) 2_545 ?
O029 K6 2.678(6) 2_545 ?
O029 K4A 2.873(7) 2_545 ?
N02A N02H 1.376(9) . ?
N02A C02Y 1.325(9) . ?
N02B N02G 1.364(8) . ?
N02B C035 1.337(9) . ?
O02C K19 3.36(2) 2_545 ?
N02D C03I 1.340(9) . ?
N02E C03B 1.334(9) . ?
O02F K3 2.567(7) . ?
O02F K4B 3.064(16) 2_545 ?
O02F K4A 3.147(7) 2_545 ?
N02G C039 1.345(9) . ?
N02H C03F 1.327(9) . ?
N02I C02X 1.346(8) . ?
N02J C03A 1.328(9) . ?
N02L N02M 1.379(10) . ?
N02L C03K 1.336(10) . ?
N02M C03M 1.368(10) . ?
N02N H02A 0.8800 . ?
N02N H02B 0.8800 . ?
N02N C02V 1.392(9) . ?
N02O H02C 0.8800 . ?
N02O H02D 0.8800 . ?
N02O C039 1.380(10) . ?
N02O K7 2.854(8) 3_565 ?
N02O K15 3.203(17) 3_565 ?
N02R H02E 0.8800 . ?
N02R H02F 0.8800 . ?
N02R C02Y 1.377(11) . ?
N02T H02G 0.8800 . ?
N02T H02H 0.8800 . ?
N02T C03B 1.391(11) . ?
C02U H02U 0.9500 . ?
C02U C02V 1.401(10) . ?
C02U C02X 1.384(11) . ?
N02W H02I 0.8800 . ?
N02W H02J 0.8800 . ?
N02W C03E 1.369(11) . ?
C02X H02X 0.9500 . ?
C02Y C03L 1.398(12) . ?
C030 H030 0.9500 . ?
C030 C034 1.381(10) . ?
C030 C036 1.390(10) . ?
N031 H03A 0.8800 . ?
N031 H03B 0.8800 . ?
N031 C036 1.384(10) . ?
C032 H032 0.9500 . ?
C032 C038 1.384(11) . ?
C033 H033 0.9500 . ?
C033 C03A 1.376(12) . ?
C033 C03E 1.394(12) . ?
C034 H034 0.9500 . ?
C035 H035 0.9500 . ?
C035 C03N 1.398(12) . ?
N037 H03C 0.8800 . ?
N037 H03D 0.8800 . ?
N037 C03I 1.388(11) . ?
C038 H038 0.9500 . ?
C038 C03B 1.394(11) . ?
C039 C03N 1.386(11) . ?
C039 K7 3.210(7) 3_565 ?
C039 K15 3.423(17) 3_565 ?
C03A H03E 0.9500 . ?
N03C H03F 0.8800 . ?
N03C H03G 0.8800 . ?
N03C C03K 1.343(13) . ?
C03D H03H 0.9500 . ?
C03D C03H 1.383(12) . ?
C03D C03I 1.392(10) . ?
C03F H03I 0.9500 . ?
C03F C03L 1.388(12) . ?
C03H H03J 0.9500 . ?
C03J H03K 0.9500 . ?
C03J C03K 1.379(14) . ?
C03J C03M 1.388(14) . ?
C03L H03L 0.9500 . ?
C03M H03M 0.9500 . ?
C03N H03N 0.9500 . ?
K1 K3 3.260(6) . ?
K1 O2 3.140(17) . ?
K1 O1 2.637(8) . ?
K1 K19 3.94(2) . ?
K2 K3 4.212(7) . ?
K2 O2 2.192(18) . ?
K2 K5 2.721(6) . ?
K2 O1 2.480(8) . ?
K3 K4B 2.608(17) 2_545 ?
K3 K7 3.549(6) 4_666 ?
K3 O1 3.316(11) . ?
K3 K15 2.645(13) 4_666 ?
K3 K4A 3.171(6) 2_545 ?
K4B K6 2.872(16) . ?
K4B K15 3.28(2) 3_565 ?
O2 K5 2.936(17) . ?
O2 K19 2.32(3) . ?
K5 O1 2.877(11) . ?
K5 O3 2.95(3) . ?
K7 K7 4.115(10) 3_565 ?
K7 O6 2.240(16) 3_565 ?
K7 O6 3.429(14) . ?
K7 K4A 4.240(6) 3_565 ?
K6 O6 2.649(13) . ?
K6 K4A 2.593(5) . ?
K6 O5A 2.778(12) . ?
K6 O4 1.626(13) . ?
K6 O18 3.09(2) . ?
O3 O3 1.70(4) 3_666 ?
K15 O4 3.192(18) 3_565 ?
O5 H5A 0.8702 . ?
O5 H5B 0.8700 . ?
O5 K19 2.53(2) . ?
O7 H7A 0.8698 . ?
O7 H7B 0.8701 . ?
O9 O9 1.4(3) 3_666 ?
K19 H5A 2.4417 . ?
K19 H5B 2.4716 . ?

loop_
_geom_torsion_atom_site_label_1
_geom_torsion_atom_site_label_2
_geom_torsion_atom_site_label_3
_geom_torsion_atom_site_label_4
_geom_torsion
_geom_torsion_site_symmetry_1
_geom_torsion_site_symmetry_2
_geom_torsion_site_symmetry_3
_geom_torsion_site_symmetry_4
_geom_torsion_publ_flag
Mo01 Mo07 O01O K00J -12.7(3) . . . . ?
Mo01 Mo07 O01O K6 145.9(2) . . . . ?
Mo01 Mo07 O01O K4A -149.8(2) . . . . ?
Mo01 N02E C03B N02T -0.5(11) . . . . ?
Mo01 N02E C03B C038 -178.5(5) . . . . ?
Mo02 Mo09 O026 K6 75.9(4) . . . . ?
Mo02 N01R N02I Mo06 -1.3(6) . . . . ?
Mo02 N01R N02I C02X 177.8(5) . . . . ?
Mo02 N01R C02V N02N -1.0(10) . . . . ?
Mo02 N01R C02V C02U -177.7(5) . . . . ?
Mo03 Mo08 O020 K1 -40.2(3) . . . . ?
Mo03 Mo08 O020 K2 -71.8(4) . . . . ?
Mo03 N025 C034 C030 -174.6(5) . . . . ?
Mo04 Mo06 O01U K1 -18.4(5) . . . 4_565 ?
Mo04 Mo06 O01U K3 144.0(3) . . . 4_565 ?
Mo04 N021 N02D Mo0A -2.3(6) . . . . ?
Mo04 N021 N02D C03I 164.5(5) . . . . ?
Mo04 N021 C03H C03D -161.5(6) . . . . ?
Mo05 Mo0A O01P K00J 36.7(2) . . . 2_545 ?
Mo05 Mo0A O01P K5 -167.9(9) . . . 2_545 ?
Mo05 Mo0A O01P K19 141.6(12) . . . 2_545 ?
Mo05 N01V N025 Mo03 -10.9(6) . . . . ?
Mo05 N01V N025 C034 173.2(4) . . . . ?
Mo05 N01V C036 C030 -171.1(5) . . . . ?
Mo05 N01V C036 N031 5.1(11) . . . . ?
Mo06 Mo04 O024 K1 14.4(3) . . . 4_565 ?
Mo06 Mo04 O024 K2 12.9(6) . . . 4_565 ?
Mo06 Mo04 O024 K5 -115.2(5) . . . 4_565 ?
Mo06 Mo04 O024 K19 -146.4(9) . . . 4_565 ?
Mo06 N02I C02X C02U 179.3(5) . . . . ?
Mo07 Mo01 O01W K00J 12.6(3) . . . . ?
Mo07 Mo01 O01W K2 -147.7(2) . . . . ?
Mo07 Mo01 O01W K5 145.7(3) . . . . ?
Mo07 Mo01 O01W K19 146.6(9) . . . . ?
Mo07 N02B N02G Mo0D 6.7(6) . . . . ?
Mo07 N02B N02G C039 -173.6(4) . . . . ?
Mo07 N02B C035 C03N 172.3(6) . . . . ?
Mo07 K6 O4 K15 111.7(9) . . . 3_565 ?
Mo08 Mo03 O01S K1 29.4(3) . . . . ?
Mo08 Mo03 O01S K3 119.6(4) . . . . ?
Mo08 Mo03 O01S K4B 152.8(3) . . . 2_545 ?
Mo08 N02J C03A C033 171.3(5) . . . . ?
Mo09 Mo02 O01M K7 -151.82(19) . . . . ?
Mo09 Mo02 O01M K15 -161.8(3) . . . . ?
Mo09 N028 N02J Mo08 2.8(6) . . . . ?
Mo09 N028 N02J C03A 175.8(5) . . . . ?
Mo09 N028 C03E N02W 7.6(11) . . . . ?
Mo09 N028 C03E C033 -175.0(5) . . . . ?
Mo0A Mo05 O01T K00J -50.4(2) . . . 2_545 ?
Mo0A Mo05 O01T K4A -145.49(13) . . . 2_545 ?
Mo0A N02D C03I N037 -19.7(12) . . . . ?
Mo0A N02D C03I C03D 163.8(6) . . . . ?
Mo0B Mo0C O029 K00J -145.33(12) . . . 2_545 ?
Mo0B Mo0C O029 K4B -35.4(4) . . . 2_545 ?
Mo0B Mo0C O029 K6 41.8(8) . . . 2_545 ?
Mo0B Mo0C O029 K4A -43.9(3) . . . 2_545 ?
Mo0B N023 N02E Mo01 -6.3(6) . . . . ?
Mo0B N023 N02E C03B 173.7(4) . . . . ?
Mo0B N023 C032 C038 -172.7(5) . . . . ?
Mo0C Mo0B O02F K3 131.6(5) . . . . ?
Mo0C Mo0B O02F K4B 48.0(5) . . . 2_545 ?
Mo0C Mo0B O02F K4A 38.8(3) . . . 2_545 ?
Mo0C N02A N02H Mo0F -4.0(6) . . . . ?
Mo0C N02A N02H C03F 171.7(5) . . . . ?
Mo0C N02A C02Y N02R 10.9(11) . . . . ?
Mo0C N02A C02Y C03L -170.0(5) . . . . ?
Mo0D Mo0E O027 K3 103.8(5) . . . 4_565 ?
Mo0D N02G C039 N02O -4.9(11) . . . . ?
Mo0D N02G C039 C03N 178.5(6) . . . . ?
Mo0D N02G C039 K7 -67.2(6) . . . 3_565 ?
Mo0D N02G C039 K15 -82.1(7) . . . 3_565 ?
Mo0E Mo0D O01Y K7 147.3(3) . . . 3_565 ?
Mo0E Mo0D O01Y K7 -61.9(5) . . . . ?
Mo0E Mo0D O01Y K15 -50.9(4) . . . . ?
Mo0E N02M C03M C03J -157.1(5) . . . . ?
Mo0F Mo0G O022 K5 -137.0(6) . . . 4_565 ?
Mo0F Mo0G O022 K19 -110.4(10) . . . 4_565 ?
Mo0F N02H C03F C03L 175.4(5) . . . . ?
Mo0G Mo0F O02C K19 125.7(7) . . . 2_545 ?
Mo0G N02L N02M Mo0E -5.7(6) . . . . ?
Mo0G N02L N02M C03M -166.8(4) . . . . ?
Mo0G N02L C03K N03C -21.4(11) . . . . ?
Mo0G N02L C03K C03J 163.1(6) . . . . ?
K00J Mo01 O01W K2 -160.3(5) . . . . ?
K00J Mo01 O01W K5 133.1(6) . . . . ?
K00J Mo01 O01W K19 134.0(10) . . . . ?
K00J Mo05 O01T K4A -95.0(3) 2_545 . . 2_545 ?
K00J Mo0C O029 K4B 109.9(4) 2_545 . . 2_545 ?
K00J Mo0C O029 K6 -172.9(9) 2_545 . . 2_545 ?
K00J Mo0C O029 K4A 101.5(3) 2_545 . . 2_545 ?
K00J K6 O4 K15 72.6(12) . . . 3_565 ?
O00R Mo07 O01O K00J -150.4(3) . . . . ?
O00R Mo07 O01O K6 8.2(3) . . . . ?
O00R Mo07 O01O K4A 72.5(3) . . . . ?
O00R Mo0D O01Y K7 77.9(5) . . . . ?
O00R Mo0D O01Y K7 -73.0(3) . . . 3_565 ?
O00R Mo0D O01Y K15 88.9(4) . . . . ?
O00R K6 O4 K15 140.0(10) . . . 3_565 ?
O00S Mo05 O01T K00J -0.4(3) . . . 2_545 ?
O00S Mo05 O01T K4A -95.4(2) . . . 2_545 ?
O00S Mo0A O01P K00J -13.5(3) . . . 2_545 ?
O00S Mo0A O01P K5 142.0(9) . . . 2_545 ?
O00S Mo0A O01P K19 91.5(12) . . . 2_545 ?
O00T Mo01 O01W K00J 62.9(4) . . . . ?
O00T Mo01 O01W K2 -97.3(3) . . . . ?
O00T Mo01 O01W K5 -164.0(3) . . . . ?
O00T Mo01 O01W K19 -163.0(9) . . . . ?
O00T Mo07 O01O K00J -63.1(3) . . . . ?
O00T Mo07 O01O K6 95.6(3) . . . . ?
O00T Mo07 O01O K4A 159.8(2) . . . . ?
O00U Mo01 O01W K00J -167.3(4) . . . . ?
O00U Mo01 O01W K2 32.4(7) . . . . ?
O00U Mo01 O01W K5 -34.2(8) . . . . ?
O00U Mo01 O01W K19 -33.3(12) . . . . ?
O00U Mo0B O02F K3 -50.2(12) . . . . ?
O00U Mo0B O02F K4B -133.9(7) . . . 2_545 ?
O00U Mo0B O02F K4A -143.1(6) . . . 2_545 ?
O00V Mo03 O01S K1 -109.8(3) . . . . ?
O00V Mo03 O01S K3 -19.6(4) . . . . ?
O00V Mo03 O01S K4B 13.7(3) . . . 2_545 ?
O00V Mo05 O01T K00J 86.4(3) . . . 2_545 ?
O00V Mo05 O01T K4A -8.69(19) . . . 2_545 ?
O00W Mo02 O01M K7 -101.6(2) . . . . ?
O00W Mo02 O01M K15 -111.5(3) . . . . ?
O00W Mo09 O026 K6 25.7(4) . . . . ?
O00X Mo07 O01O K00J 167.3(4) . . . . ?
O00X Mo07 O01O K6 -34.1(7) . . . . ?
O00X Mo07 O01O K4A 30.2(7) . . . . ?
O00X Mo0D O01Y K7 -30.7(9) . . . 3_565 ?
O00X Mo0D O01Y K7 120.2(6) . . . . ?
O00X Mo0D O01Y K15 131.2(6) . . . . ?
O00Y Mo04 O024 K1 -163.7(4) . . . 4_565 ?
O00Y Mo04 O024 K2 -165.2(4) . . . 4_565 ?
O00Y Mo04 O024 K5 66.7(9) . . . 4_565 ?
O00Y Mo04 O024 K19 35.5(12) . . . 4_565 ?
O00Y Mo0A O01P K00J -144.6(5) . . . 2_545 ?
O00Y Mo0A O01P K5 10.9(15) . . . 2_545 ?
O00Y Mo0A O01P K19 -39.7(15) . . . 2_545 ?
O00Z Mo03 O01S K1 -150.1(5) . . . . ?
O00Z Mo03 O01S K3 -59.9(9) . . . . ?
O00Z Mo03 O01S K4B -26.7(8) . . . 2_545 ?
O00Z Mo05 O01T K00J 125.2(5) . . . 2_545 ?
O00Z Mo05 O01T K4A 30.1(6) . . . 2_545 ?
O010 Mo08 O020 K1 98.2(3) . . . . ?
O010 Mo08 O020 K2 66.6(4) . . . . ?
O010 Mo09 O026 K6 -62.8(4) . . . . ?
O011 Mo04 O024 K1 64.2(3) . . . 4_565 ?
O011 Mo04 O024 K2 62.7(6) . . . 4_565 ?
O011 Mo04 O024 K5 -65.4(5) . . . 4_565 ?
O011 Mo04 O024 K19 -96.6(9) . . . 4_565 ?
O011 Mo06 O01U K1 -68.2(5) . . . 4_565 ?
O011 Mo06 O01U K3 94.2(4) . . . 4_565 ?
O012 Mo03 O01S K1 -20.5(3) . . . . ?
O012 Mo03 O01S K3 69.7(4) . . . . ?
O012 Mo03 O01S K4B 102.9(3) . . . 2_545 ?
O012 Mo08 O020 K1 9.9(4) . . . . ?
O012 Mo08 O020 K2 -21.7(5) . . . . ?
O013 Mo0C O029 K00J -7.2(2) . . . 2_545 ?
O013 Mo0C O029 K4B 102.7(4) . . . 2_545 ?
O013 Mo0C O029 K6 179.9(7) . . . 2_545 ?
O013 Mo0C O029 K4A 94.2(3) . . . 2_545 ?
O013 Mo0F O02C K19 -12.8(7) . . . 2_545 ?
O014 Mo02 O01M K7 25.7(7) . . . . ?
O014 Mo02 O01M K15 15.7(7) . . . . ?
O014 Mo06 O01U K1 159.9(4) . . . 4_565 ?
O014 Mo06 O01U K3 -37.7(8) . . . 4_565 ?
O015 Mo02 O01M K7 158.2(2) . . . . ?
O015 Mo02 O01M K15 148.2(3) . . . . ?
O015 Mo09 O026 K6 125.6(4) . . . . ?
O016 Mo0F O02C K19 75.4(8) . . . 2_545 ?
O016 Mo0G O022 K5 -87.3(6) . . . 4_565 ?
O016 Mo0G O022 K19 -60.7(10) . . . 4_565 ?
O017 Mo0C O029 K00J 32.9(7) . . . 2_545 ?
O017 Mo0C O029 K4B 142.8(5) . . . 2_545 ?
O017 Mo0C O029 K6 -140.0(6) . . . 2_545 ?
O017 Mo0C O029 K4A 134.3(5) . . . 2_545 ?
O017 Mo0F O02C K19 -56.4(10) . . . 2_545 ?
O018 Mo0B O02F K3 81.6(6) . . . . ?
O018 Mo0B O02F K4B -2.0(6) . . . 2_545 ?
O018 Mo0B O02F K4A -11.2(3) . . . 2_545 ?
O018 Mo0C O029 K00J -95.0(2) . . . 2_545 ?
O018 Mo0C O029 K4B 14.8(4) . . . 2_545 ?
O018 Mo0C O029 K6 92.1(7) . . . 2_545 ?
O018 Mo0C O029 K4A 6.4(4) . . . 2_545 ?
O019 Mo01 O01W K00J 150.9(3) . . . . ?
O019 Mo01 O01W K2 -9.4(3) . . . . ?
O019 Mo01 O01W K5 -76.0(3) . . . . ?
O019 Mo01 O01W K19 -75.1(9) . . . . ?
O019 Mo0B O02F K3 -7.3(6) . . . . ?
O019 Mo0B O02F K4B -90.9(5) . . . 2_545 ?
O019 Mo0B O02F K4A -100.1(3) . . . 2_545 ?
O01A Mo0D O01Y K7 -12.0(5) . . . . ?
O01A Mo0D O01Y K7 -162.8(3) . . . 3_565 ?
O01A Mo0D O01Y K15 -0.9(4) . . . . ?
O01A Mo0E O027 K3 53.6(6) . . . 4_565 ?
O01B Mo05 O01T K00J -100.4(3) . . . 2_545 ?
O01B Mo05 O01T K4A 164.56(18) . . . 2_545 ?
O01B Mo0A O01P K00J 86.7(2) . . . 2_545 ?
O01B Mo0A O01P K5 -117.8(9) . . . 2_545 ?
O01B Mo0A O01P K19 -168.3(12) . . . 2_545 ?
O01C Mo01 O01W K00J -37.5(4) . . . . ?
O01C Mo01 O01W K2 162.2(2) . . . . ?
O01C Mo01 O01W K5 95.6(3) . . . . ?
O01C Mo01 O01W K19 96.5(9) . . . . ?
O01C Mo07 O01O K00J 37.2(4) . . . . ?
O01C Mo07 O01O K6 -164.2(2) . . . . ?
O01C Mo07 O01O K4A -99.9(3) . . . . ?
O01D Mo08 O020 K1 138.0(5) . . . . ?
O01D Mo08 O020 K2 106.4(6) . . . . ?
O01D Mo09 O026 K6 -99.8(7) . . . . ?
O01E Mo04 O024 K1 -35.3(4) . . . 4_565 ?
O01E Mo04 O024 K2 -36.8(7) . . . 4_565 ?
O01E Mo04 O024 K5 -164.9(5) . . . 4_565 ?
O01E Mo04 O024 K19 163.9(9) . . . 4_565 ?
O01E Mo06 O01U K1 31.2(5) . . . 4_565 ?
O01E Mo06 O01U K3 -166.4(3) . . . 4_565 ?
O01F Mo02 O01M K7 -12.6(2) . . . . ?
O01F Mo02 O01M K15 -22.6(3) . . . . ?
O01F Mo06 O01U K1 -156.1(4) . . . 4_565 ?
O01F Mo06 O01U K3 6.3(4) . . . 4_565 ?
O01G Mo03 O01S K1 79.2(3) . . . . ?
O01G Mo03 O01S K3 169.4(4) . . . . ?
O01G Mo03 O01S K4B -157.4(3) . . . 2_545 ?
O01G Mo08 O020 K1 -90.0(3) . . . . ?
O01G Mo08 O020 K2 -121.6(4) . . . . ?
O01H Mo0E O027 K3 -67.9(10) . . . 4_565 ?
O01H Mo0G O022 K5 37.5(11) . . . 4_565 ?
O01H Mo0G O022 K19 64.1(13) . . . 4_565 ?
O01I Mo0D O01Y K7 97.3(3) . . . 3_565 ?
O01I Mo0D O01Y K7 -111.8(5) . . . . ?
O01I Mo0D O01Y K15 -100.8(4) . . . . ?
O01I Mo0E O027 K3 153.7(5) . . . 4_565 ?
O01J Mo0E O027 K3 -35.5(5) . . . 4_565 ?
O01J Mo0G O022 K5 1.1(6) . . . 4_565 ?
O01J Mo0G O022 K19 27.7(10) . . . 4_565 ?
O01K Mo04 O024 K1 153.0(3) . . . 4_565 ?
O01K Mo04 O024 K2 151.5(6) . . . 4_565 ?
O01K Mo04 O024 K5 23.4(5) . . . 4_565 ?
O01K Mo04 O024 K19 -7.8(9) . . . 4_565 ?
O01K Mo0A O01P K00J -102.5(2) . . . 2_545 ?
O01K Mo0A O01P K5 53.0(9) . . . 2_545 ?
O01K Mo0A O01P K19 2.5(12) . . . 2_545 ?
O01N Mo0F O02C K19 175.9(7) . . . 2_545 ?
O01N Mo0G O022 K5 173.1(6) . . . 4_565 ?
O01N Mo0G O022 K19 -160.3(10) . . . 4_565 ?
O01O K6 O4 K15 96.1(9) . . . 3_565 ?
N01R Mo02 O01M K7 69.9(3) . . . . ?
N01R Mo02 O01M K15 60.0(3) . . . . ?
N01R N02I C02X C02U 0.4(8) . . . . ?
N01V Mo05 O01T K00J 171.2(3) . . . 2_545 ?
N01V Mo05 O01T K4A 76.2(2) . . . 2_545 ?
N01V N025 C034 C030 0.2(7) . . . . ?
O01Z Mo0B O02F K3 -178.9(5) . . . . ?
O01Z Mo0B O02F K4B 97.5(5) . . . 2_545 ?
O01Z Mo0B O02F K4A 88.3(3) . . . 2_545 ?
O01Z Mo0C O029 K00J 164.68(18) . . . 2_545 ?
O01Z Mo0C O029 K4B -85.4(4) . . . 2_545 ?
O01Z Mo0C O029 K6 -8.2(8) . . . 2_545 ?
O01Z Mo0C O029 K4A -93.9(3) . . . 2_545 ?
N021 Mo04 O024 K1 -126.1(3) . . . 4_565 ?
N021 Mo04 O024 K2 -127.6(6) . . . 4_565 ?
N021 Mo04 O024 K5 104.3(5) . . . 4_565 ?
N021 Mo04 O024 K19 73.1(9) . . . 4_565 ?
N021 N02D C03I N037 176.7(7) . . . . ?
N021 N02D C03I C03D 0.2(8) . . . . ?
N023 Mo0B O02F K3 -90.6(6) . . . . ?
N023 Mo0B O02F K4B -174.3(5) . . . 2_545 ?
N023 Mo0B O02F K4A 176.6(3) . . . 2_545 ?
N023 N02E C03B N02T 179.5(7) . . . . ?
N023 N02E C03B C038 1.4(8) . . . . ?
N023 C032 C038 C03B -0.4(8) . . . . ?
N025 Mo03 O01S K1 167.8(3) . . . . ?
N025 Mo03 O01S K3 -102.0(4) . . . . ?
N025 Mo03 O01S K4B -68.8(3) . . . 2_545 ?
N025 N01V C036 C030 2.0(8) . . . . ?
N025 N01V C036 N031 178.2(7) . . . . ?
O026 K6 O4 K15 -158.9(8) . . . 3_565 ?
N028 Mo09 O026 K6 -146.6(4) . . . . ?
N028 N02J C03A C033 0.1(9) . . . . ?
O029 K6 O4 K15 4.1(14) 2 . . 3_565 ?
N02A Mo0C O029 K00J 76.9(2) . . . 2_545 ?
N02A Mo0C O029 K4B -173.2(4) . . . 2_545 ?
N02A Mo0C O029 K6 -96.0(7) . . . 2_545 ?
N02A Mo0C O029 K4A 178.3(3) . . . 2_545 ?
N02A N02H C03F C03L 0.7(9) . . . . ?
N02A C02Y C03L C03F -0.6(9) . . . . ?
N02B Mo07 O01O K00J 125.7(3) . . . . ?
N02B Mo07 O01O K6 -75.7(3) . . . . ?
N02B Mo07 O01O K4A -11.4(3) . . . . ?
N02B N02G C039 N02O 175.5(7) . . . . ?
N02B N02G C039 C03N -1.1(8) . . . . ?
N02B N02G C039 K7 113.2(5) . . . 3_565 ?
N02B N02G C039 K15 98.3(5) . . . 3_565 ?
N02B C035 C03N C039 1.5(10) . . . . ?
N02D Mo0A O01P K00J 176.7(3) . . . 2_545 ?
N02D Mo0A O01P K5 -27.9(9) . . . 2_545 ?
N02D Mo0A O01P K19 -78.4(12) . . . 2_545 ?
N02D N021 C03H C03D -0.5(9) . . . . ?
N02E Mo01 O01W K00J -124.5(3) . . . . ?
N02E Mo01 O01W K2 75.2(3) . . . . ?
N02E Mo01 O01W K5 8.6(4) . . . . ?
N02E Mo01 O01W K19 9.5(9) . . . . ?
N02E N023 C032 C038 1.2(8) . . . . ?
N02G Mo0D O01Y K7 9.2(3) . . . 3_565 ?
N02G Mo0D O01Y K7 160.0(5) . . . . ?
N02G Mo0D O01Y K15 171.0(4) . . . . ?
N02G N02B C035 C03N -2.2(9) . . . . ?
N02G C039 C03N C035 -0.2(9) . . . . ?
N02H Mo0F O02C K19 -95.6(7) . . . 2_545 ?
N02H N02A C02Y N02R -178.1(7) . . . . ?
N02H N02A C02Y C03L 1.0(8) . . . . ?
N02H C03F C03L C02Y -0.1(9) . . . . ?
N02I Mo06 O01U K1 121.5(5) . . . 4_565 ?
N02I Mo06 O01U K3 -76.1(4) . . . 4_565 ?
N02I N01R C02V N02N 176.7(6) . . . . ?
N02I N01R C02V C02U 0.0(8) . . . . ?
N02J Mo08 O020 K1 -179.3(4) . . . . ?
N02J Mo08 O020 K2 149.1(4) . . . . ?
N02J N028 C03E N02W -177.9(7) . . . . ?
N02J N028 C03E C033 -0.5(8) . . . . ?
N02L Mo0G O022 K5 85.1(6) . . . 4_565 ?
N02L Mo0G O022 K19 111.7(10) . . . 4_565 ?
N02L N02M C03M C03J 1.0(8) . . . . ?
N02M Mo0E O027 K3 -119.4(5) . . . 4_565 ?
N02M N02L C03K N03C 176.0(7) . . . . ?
N02M N02L C03K C03J 0.6(8) . . . . ?
N02O C039 C03N C035 -176.5(8) . . . . ?
N02R C02Y C03L C03F 178.5(8) . . . . ?
C02V N01R N02I Mo06 -179.4(4) . . . . ?
C02V N01R N02I C02X -0.2(7) . . . . ?
C02V C02U C02X N02I -0.4(9) . . . . ?
C02X C02U C02V N01R 0.2(8) . . . . ?
C02X C02U C02V N02N -176.0(7) . . . . ?
C02Y N02A N02H Mo0F -176.8(5) . . . . ?
C02Y N02A N02H C03F -1.1(8) . . . . ?
C032 N023 N02E Mo01 178.3(4) . . . . ?
C032 N023 N02E C03B -1.6(7) . . . . ?
C032 C038 C03B N02E -0.7(8) . . . . ?
C032 C038 C03B N02T -178.5(8) . . . . ?
C034 C030 C036 N01V -1.9(8) . . . . ?
C034 C030 C036 N031 -177.6(8) . . . . ?
C035 N02B N02G Mo0D -177.6(5) . . . . ?
C035 N02B N02G C039 2.1(8) . . . . ?
C036 N01V N025 Mo03 174.5(4) . . . . ?
C036 N01V N025 C034 -1.4(7) . . . . ?
C036 C030 C034 N025 1.0(8) . . . . ?
C03A C033 C03E N028 0.5(9) . . . . ?
C03A C033 C03E N02W 177.6(8) . . . . ?
C03E N028 N02J Mo08 -172.8(4) . . . . ?
C03E N028 N02J C03A 0.2(8) . . . . ?
C03E C033 C03A N02J -0.4(9) . . . . ?
C03H N021 N02D Mo0A -166.6(5) . . . . ?
C03H N021 N02D C03I 0.1(8) . . . . ?
C03H C03D C03I N02D -0.5(10) . . . . ?
C03H C03D C03I N037 -176.7(9) . . . . ?
C03I C03D C03H N021 0.6(10) . . . . ?
C03K N02L N02M Mo0E 160.1(5) . . . . ?
C03K N02L N02M C03M -1.0(7) . . . . ?
C03K C03J C03M N02M -0.7(9) . . . . ?
C03M C03J C03K N02L 0.0(9) . . . . ?
C03M C03J C03K N03C -174.9(9) . . . . ?
K1 Mo03 O01S K3 90.2(5) . . . . ?
K1 Mo03 O01S K4B 123.4(4) . . . 2_545 ?
K2 Mo01 O01W K00J 160.3(5) . . . . ?
K2 Mo01 O01W K5 -66.6(3) . . . . ?
K3 Mo06 O01U K1 -162.4(8) 4_565 . . 4_565 ?
K3 Mo0B O02F K4B -83.6(7) . . . 2_545 ?
K3 Mo0B O02F K4A -92.8(6) . . . 2_545 ?
K4B Mo03 O01S K1 -123.4(4) 2_545 . . . ?
K4B Mo03 O01S K3 -33.2(4) 2_545 . . . ?
K4B K6 O4 K15 24.3(9) . . . 3_565 ?
K7 N02O C039 N02G -81.4(7) 3_565 . . . ?
K7 N02O C039 C03N 94.4(9) 3_565 . . . ?
K7 C039 C03N C035 -105.7(6) 3_565 . . . ?
K6 Mo07 O01O K00J -158.6(5) . . . . ?
K6 Mo07 O01O K4A 64.3(3) . . . . ?
K15 Mo06 O01U K1 -178.0(6) . . . 4_565 ?
K15 Mo06 O01U K3 -15.6(4) . . . 4_565 ?
K15 N01R N02I Mo06 -74.0(4) . . . . ?
K15 N01R N02I C02X 105.1(6) . . . . ?
K15 N01R C02V N02N 88.0(6) . . . . ?
K15 N01R C02V C02U -88.7(6) . . . . ?
K15 N02O C039 N02G -101.4(7) 3_565 . . . ?
K15 N02O C039 C03N 74.4(9) 3_565 . . . ?
K15 C039 C03N C035 -112.2(7) 3_565 . . . ?
K4A Mo05 O01T K00J 95.0(3) 2_545 . . 2_545 ?
K4A Mo0C O029 K00J -101.5(3) 2_545 . . 2_545 ?
K4A Mo0C O029 K6 85.7(8) 2_545 . . 2_545 ?
O5A K6 O4 K15 -66.1(9) . . . 3_565 ?

loop_
_smtbx_masks_void_nr
_smtbx_masks_void_average_x
_smtbx_masks_void_average_y
_smtbx_masks_void_average_z
_smtbx_masks_void_volume
_smtbx_masks_void_count_electrons
_smtbx_masks_void_content
1 0.000 0.500 0.500 768.1 278.1 '28 H2O'
2 0.500 0.000 1.000 768.1 278.1 '28 H2O'
